data_1548441
loop_
_publ_author_name
'Katsuma, Yuhei'
'Asakawa, Hiroki'
'Yamashita, Makoto'

_publ_section_title
;
 Reactivity of highly Lewis acidic diborane(4) towards pyridine and
 isocyanide: formation of boraalkene-pyridine complex and
 <i>ortho</i>-functionalized pyridine derivatives.
;
_journal_issue 5
_journal_name_full 'Chemical science'
_journal_page_first 1301
_journal_page_last 1310
_journal_paper_doi 10.1039/c7sc04759b
_journal_volume 9
_journal_year 2018
_chemical_formula_moiety 'C39 H37 B2 F3 N2 O2'
_chemical_formula_sum 'C39 H37 B2 F3 N2 O2'
_chemical_formula_weight 654.40
_space_group_crystal_system orthorhombic
_space_group_IT_number 19
_space_group_name_Hall 'P 2ac 2ab'
_space_group_name_H-M_alt 'P 21 21 21'
_symmetry_space_group_name_Hall 'P 2ac 2ab'
_symmetry_space_group_name_H-M 'P 21 21 21'
_atom_sites_solution_hydrogens geom
_audit_creation_method SHELXL-2014
_audit_update_record
;
2017-11-03 deposited with the CCDC.
2017-12-11 downloaded from the CCDC.
;
_cell_angle_alpha 90
_cell_angle_beta 90
_cell_angle_gamma 90
_cell_formula_units_Z 12
_cell_length_a 16.004(4)
_cell_length_b 21.403(5)
_cell_length_c 32.930(8)
_cell_measurement_reflns_used 25142
_cell_measurement_temperature 93(2)
_cell_measurement_theta_max 30.6400
_cell_measurement_theta_min 1.8553
_cell_volume 11280(5)
_computing_cell_refinement 'RIGAKU CrystalClear'
_computing_data_collection 'RIGAKU CrystalClear'
_computing_data_reduction 'RIGAKU CrystalClear'
_computing_molecular_graphics 'Yadokari-XG 2009(Wakita Nemoto et al.)'
_computing_publication_material 'Yadokari-XG 2009(Wakita,Nemoto et al.)'
_computing_structure_refinement 'SHELXL-2014 (Sheldrick, 2014)'
_computing_structure_solution SIR-2004
_diffrn_ambient_temperature 93(2)
_diffrn_detector_area_resol_mean 28.5714
_diffrn_measured_fraction_theta_full 0.971
_diffrn_measured_fraction_theta_max 0.996
_diffrn_measurement_device_type 'Rigaku VariMax Saturn'
_diffrn_measurement_method 'omega scans'
_diffrn_radiation_monochromator Confocal
_diffrn_radiation_source 'rotating-anode X-ray tube'
_diffrn_radiation_type MoK\a
_diffrn_radiation_wavelength 0.71075
_diffrn_reflns_av_R_equivalents 0.0668
_diffrn_reflns_av_unetI/netI 0.0513
_diffrn_reflns_Laue_measured_fraction_full 0.971
_diffrn_reflns_Laue_measured_fraction_max 0.996
_diffrn_reflns_limit_h_max 19
_diffrn_reflns_limit_h_min -18
_diffrn_reflns_limit_k_max 25
_diffrn_reflns_limit_k_min -25
_diffrn_reflns_limit_l_max 39
_diffrn_reflns_limit_l_min -38
_diffrn_reflns_number 94264
_diffrn_reflns_point_group_measured_fraction_full 0.971
_diffrn_reflns_point_group_measured_fraction_max 0.997
_diffrn_reflns_theta_full 25.000
_diffrn_reflns_theta_max 25.000
_diffrn_reflns_theta_min 3.112
_exptl_absorpt_coefficient_mu 0.080
_exptl_absorpt_correction_T_max 1.0000
_exptl_absorpt_correction_T_min 0.8163
_exptl_absorpt_correction_type multi-scan
_exptl_absorpt_process_details 'Jacobson, R. (1998) Private communication'
_exptl_crystal_colour Yellow
_exptl_crystal_density_diffrn 1.156
_exptl_crystal_description Platelet
_exptl_crystal_F_000 4176
_exptl_crystal_size_max 0.230
_exptl_crystal_size_mid 0.150
_exptl_crystal_size_min 0.010
_refine_diff_density_max 0.562
_refine_diff_density_min -0.459
_refine_diff_density_rms 0.093
_refine_ls_abs_structure_details
;
 Flack x determined using 6557 quotients [(I+)-(I-)]/[(I+)+(I-)]
 (Parsons, Flack and Wagner, Acta Cryst. B69 (2013) 249-259).
;
_refine_ls_abs_structure_Flack 0.2(3)
_refine_ls_extinction_method none
_refine_ls_goodness_of_fit_ref 1.143
_refine_ls_hydrogen_treatment constr
_refine_ls_matrix_type full
_refine_ls_number_parameters 1511
_refine_ls_number_reflns 19805
_refine_ls_number_restraints 324
_refine_ls_restrained_S_all 1.145
_refine_ls_R_factor_all 0.0961
_refine_ls_R_factor_gt 0.0893
_refine_ls_shift/su_max 0.002
_refine_ls_shift/su_mean 0.000
_refine_ls_structure_factor_coef Fsqd
_refine_ls_weighting_details 'w=1/[\s^2^(Fo^2^)+(0.1038P)^2^+10.3332P] where P=(Fo^2^+2Fc^2^)/3'
_refine_ls_weighting_scheme calc
_refine_ls_wR_factor_gt 0.2177
_refine_ls_wR_factor_ref 0.2235
_reflns_Friedel_coverage 0.843
_reflns_Friedel_fraction_full 0.971
_reflns_Friedel_fraction_max 0.997
_reflns_number_gt 17996
_reflns_number_total 19805
_reflns_threshold_expression 'I > 2\s(I)'
_cod_data_source_file c7sc04759b3.cif
_cod_data_source_block 5a
_cod_depositor_comments
;
The following automatic conversions were performed:

'_exptl_absorpt_correction_type' value 'Multi-scan' changed to
'multi-scan' according to
/home/data/users/saulius/crontab/automatic-downloads/rss-feeds/RSC/lib/dictionaries/cif_core.dic
dictionary named 'cif_core.dic' version 2.4.2 from 2011-04-26.

Automatic conversion script
Id: cif_fix_values 4973 2017-02-22 13:04:09Z antanas 

2019-07-31
Z value and formula fixed to values more according to usual
chemical conventions.                 miguel

 Adding full bibliography for 1548427--1548445.cif.
;
_cod_original_cell_volume 11279(5)
_cod_original_formula_moiety 'C117 H141 B6 F9 N6 O6'
_cod_original_formula_sum 'C117 H141 B6 F9 N6 O6'
_cod_original_formula_units_Z 4
_cod_original_formula_weight 1963.21
_cod_database_code 1548441
_shelx_space_group_comment
;
The symmetry employed for this shelxl refinement is uniquely defined
by the following loop, which should always be used as a source of
symmetry information in preference to the above space-group names.
They are only intended as comments.
;
_shelx_estimated_absorpt_t_min 0.984
_shelx_estimated_absorpt_t_max 0.984
_shelxl_version_number 2014-3

loop_
_space_group_symop_operation_xyz
'x, y, z'
'-x+1/2, -y, z+1/2'
'x+1/2, -y+1/2, -z'
'-x, y+1/2, -z+1/2'

loop_
_atom_site_label
_atom_site_type_symbol
_atom_site_fract_x
_atom_site_fract_y
_atom_site_fract_z
_atom_site_U_iso_or_equiv
_atom_site_adp_type
_atom_site_occupancy
_atom_site_site_symmetry_order
_atom_site_calc_flag
_atom_site_refinement_flags_posn
_atom_site_refinement_flags_adp
_atom_site_refinement_flags_occupancy
_atom_site_disorder_assembly
_atom_site_disorder_group
N1 N 0.0981(3) 0.1013(2) 0.45590(15) 0.0258(10) Uani 1 1 d . . . . .
C1 C 0.0345(3) 0.0560(3) 0.46051(19) 0.0257(12) Uani 1 1 d . . . . .
H37 H -0.0092 0.0533 0.4411 0.031 Uiso 1 1 calc R U . . .
C2 C 0.0357(4) 0.0162(3) 0.4927(2) 0.0319(14) Uani 1 1 d . . . . .
C3 C 0.1026(5) 0.0189(3) 0.5218(2) 0.0432(17) Uani 1 1 d . . . . .
H38 H 0.1097 -0.0139 0.5409 0.052 Uiso 1 1 calc R U . . .
C4 C 0.1558(4) 0.0687(3) 0.5219(2) 0.0353(14) Uani 1 1 d . . . . .
H39 H 0.2016 0.0703 0.5402 0.042 Uiso 1 1 calc R U . . .
C5 C 0.1407(3) 0.1195(3) 0.49318(17) 0.0246(12) Uani 1 1 d . . . . .
C6 C -0.0298(4) -0.0321(3) 0.4960(2) 0.0399(16) Uani 1 1 d . . . . .
F1 F -0.0858(2) -0.03140(17) 0.46630(12) 0.0439(9) Uani 1 1 d . . . . .
F2 F -0.0760(3) -0.0243(2) 0.53062(14) 0.0686(14) Uani 1 1 d . . . . .
F3 F 0.0011(3) -0.08950(18) 0.49804(19) 0.0729(16) Uani 1 1 d . . . . .
C7 C 0.1553(3) 0.1814(3) 0.49695(18) 0.0256(12) Uani 1 1 d . . . . .
H40 H 0.1300 0.2068 0.4767 0.031 Uiso 1 1 calc R U . . .
N2 N 0.2023(3) 0.2140(2) 0.52629(15) 0.0283(11) Uani 1 1 d . . . . .
C8 C 0.2584(4) 0.1820(3) 0.55379(19) 0.0297(13) Uani 1 1 d . . . . .
C9 C 0.2281(4) 0.1639(3) 0.59167(19) 0.0321(13) Uani 1 1 d . . . . .
C10 C 0.1404(4) 0.1789(3) 0.6046(2) 0.0409(16) Uani 1 1 d . . . . .
H1 H 0.1008 0.1575 0.5866 0.061 Uiso 1 1 calc R U . . .
H2 H 0.1313 0.2241 0.6029 0.061 Uiso 1 1 calc R U . . .
H3 H 0.1317 0.1648 0.6326 0.061 Uiso 1 1 calc R U . . .
C11 C 0.2823(4) 0.1320(3) 0.6180(2) 0.0390(15) Uani 1 1 d . . . . .
H41 H 0.2630 0.1190 0.6439 0.047 Uiso 1 1 calc R U . . .
C12 C 0.3645(5) 0.1192(3) 0.6063(2) 0.049(2) Uani 1 1 d . . . . .
H42 H 0.4006 0.0971 0.6241 0.059 Uiso 1 1 calc R U . . .
C13 C 0.3930(4) 0.1389(3) 0.5690(2) 0.0442(17) Uani 1 1 d . . . . .
H43 H 0.4488 0.1297 0.5612 0.053 Uiso 1 1 calc R U . . .
C14 C 0.3412(4) 0.1721(3) 0.5421(2) 0.0349(14) Uani 1 1 d . . . . .
B1 B 0.2006(4) 0.2802(3) 0.5254(2) 0.0305(15) Uani 1 1 d . . . . .
O1 O 0.2506(2) 0.31626(18) 0.55017(13) 0.0312(9) Uani 1 1 d . . . . .
C15 C 0.3732(4) 0.1971(4) 0.5023(2) 0.056(2) Uani 1 1 d . . . . .
H4 H 0.3704 0.2429 0.5025 0.084 Uiso 1 1 calc R U . . .
H5 H 0.3386 0.1809 0.4801 0.084 Uiso 1 1 calc R U . . .
H6 H 0.4312 0.1839 0.4983 0.084 Uiso 1 1 calc R U . . .
C16 C 0.2451(4) 0.3802(3) 0.5338(2) 0.0320(13) Uani 1 1 d . . . . .
C17 C 0.1561(4) 0.3802(3) 0.51325(19) 0.0312(13) Uani 1 1 d . . . . .
O2 O 0.1487(2) 0.31477(18) 0.50052(13) 0.0309(9) Uani 1 1 d . . . . .
C18 C 0.2578(5) 0.4255(3) 0.5693(2) 0.0455(17) Uani 1 1 d . . . . .
H7 H 0.3125 0.4179 0.5818 0.068 Uiso 1 1 calc R U . . .
H8 H 0.2138 0.4188 0.5896 0.068 Uiso 1 1 calc R U . . .
H9 H 0.2552 0.4686 0.5594 0.068 Uiso 1 1 calc R U . . .
C19 C 0.3159(4) 0.3868(3) 0.5032(2) 0.0465(17) Uani 1 1 d . . . . .
H10 H 0.3078 0.3568 0.4811 0.070 Uiso 1 1 calc R U . . .
H11 H 0.3694 0.3785 0.5167 0.070 Uiso 1 1 calc R U . . .
H12 H 0.3162 0.4293 0.4922 0.070 Uiso 1 1 calc R U . . .
C20 C 0.0853(5) 0.3930(3) 0.5431(2) 0.0445(17) Uani 1 1 d . . . . .
H13 H 0.0916 0.3660 0.5669 0.067 Uiso 1 1 calc R U . . .
H14 H 0.0316 0.3844 0.5300 0.067 Uiso 1 1 calc R U . . .
H15 H 0.0872 0.4369 0.5516 0.067 Uiso 1 1 calc R U . . .
C21 C 0.1493(4) 0.4215(3) 0.4763(2) 0.0387(15) Uani 1 1 d . . . . .
H16 H 0.0921 0.4199 0.4658 0.058 Uiso 1 1 calc R U . . .
H17 H 0.1881 0.4068 0.4554 0.058 Uiso 1 1 calc R U . . .
H18 H 0.1632 0.4646 0.4838 0.058 Uiso 1 1 calc R U . . .
B2 B 0.1196(4) 0.1243(3) 0.4163(2) 0.0270(14) Uani 1 1 d . . . . .
C22 C 0.2094(4) 0.1530(3) 0.40843(18) 0.0278(12) Uani 1 1 d . . . . .
C23 C 0.2822(4) 0.1172(3) 0.4144(2) 0.0311(13) Uani 1 1 d . . . . .
C24 C 0.3606(4) 0.1407(3) 0.4039(2) 0.0318(14) Uani 1 1 d . . . . .
H44 H 0.4086 0.1153 0.4079 0.038 Uiso 1 1 calc R U . . .
C25 C 0.3702(4) 0.2002(3) 0.3878(2) 0.0362(15) Uani 1 1 d . . . . .
C26 C 0.2988(4) 0.2364(3) 0.3827(2) 0.0375(15) Uani 1 1 d . . . . .
H45 H 0.3044 0.2777 0.3725 0.045 Uiso 1 1 calc R U . . .
C27 C 0.2189(4) 0.2140(3) 0.3921(2) 0.0326(14) Uani 1 1 d . . . . .
C28 C 0.2810(4) 0.0523(3) 0.4343(2) 0.0382(15) Uani 1 1 d . . . . .
H19 H 0.2860 0.0567 0.4638 0.057 Uiso 1 1 calc R U . . .
H20 H 0.3279 0.0274 0.4240 0.057 Uiso 1 1 calc R U . . .
H21 H 0.2283 0.0312 0.4278 0.057 Uiso 1 1 calc R U . . .
C29 C 0.4554(5) 0.2270(4) 0.3783(3) 0.061(2) Uani 1 1 d . . . . .
H22 H 0.4685 0.2603 0.3977 0.091 Uiso 1 1 calc R U . . .
H23 H 0.4555 0.2441 0.3507 0.091 Uiso 1 1 calc R U . . .
H24 H 0.4976 0.1939 0.3803 0.091 Uiso 1 1 calc R U . . .
C30 C 0.1463(4) 0.2570(3) 0.3855(2) 0.0417(16) Uani 1 1 d . . . . .
H25 H 0.1040 0.2359 0.3689 0.063 Uiso 1 1 calc R U . . .
H26 H 0.1655 0.2947 0.3714 0.063 Uiso 1 1 calc R U . . .
H27 H 0.1220 0.2686 0.4118 0.063 Uiso 1 1 calc R U . . .
C31 C 0.0540(4) 0.1160(3) 0.38089(18) 0.0265(12) Uani 1 1 d . . . . .
C32 C -0.0225(4) 0.1500(3) 0.38065(19) 0.0283(12) Uani 1 1 d . . . . .
C33 C -0.0772(4) 0.1439(3) 0.3480(2) 0.0393(15) Uani 1 1 d . . . . .
H46 H -0.1283 0.1665 0.3485 0.047 Uiso 1 1 calc R U . . .
C34 C -0.0603(5) 0.1066(3) 0.3150(2) 0.0446(17) Uani 1 1 d . . . . .
C35 C 0.0144(4) 0.0723(3) 0.3156(2) 0.0383(15) Uani 1 1 d . . . . .
H47 H 0.0270 0.0459 0.2932 0.046 Uiso 1 1 calc R U . . .
C36 C 0.0704(4) 0.0756(3) 0.34750(18) 0.0301(13) Uani 1 1 d . . . . .
C37 C -0.0457(4) 0.1945(3) 0.4145(2) 0.0411(16) Uani 1 1 d . . . . .
H28 H -0.0303 0.2372 0.4067 0.062 Uiso 1 1 calc R U . . .
H29 H -0.0158 0.1828 0.4393 0.062 Uiso 1 1 calc R U . . .
H30 H -0.1060 0.1924 0.4194 0.062 Uiso 1 1 calc R U . . .
C38 C -0.1182(6) 0.1038(4) 0.2787(3) 0.061(2) Uani 1 1 d . . . . .
H31 H -0.1005 0.1347 0.2585 0.092 Uiso 1 1 calc R U . . .
H32 H -0.1754 0.1129 0.2874 0.092 Uiso 1 1 calc R U . . .
H33 H -0.1160 0.0620 0.2667 0.092 Uiso 1 1 calc R U . . .
C39 C 0.1466(4) 0.0340(3) 0.3475(2) 0.0374(15) Uani 1 1 d . . . . .
H34 H 0.1493 0.0109 0.3219 0.056 Uiso 1 1 calc R U . . .
H35 H 0.1430 0.0045 0.3702 0.056 Uiso 1 1 calc R U . . .
H36 H 0.1969 0.0597 0.3505 0.056 Uiso 1 1 calc R U . . .
N3 N 0.4417(3) 0.9146(2) 0.28015(16) 0.0306(11) Uani 1 1 d . . . . .
C40 C 0.5011(4) 0.9619(3) 0.28569(19) 0.0332(14) Uani 1 1 d . . . . .
H48 H 0.5449 0.9669 0.2665 0.040 Uiso 1 1 calc R U . . .
C41 C 0.4968(4) 1.0002(3) 0.3180(2) 0.0365(15) Uani 1 1 d . . . . .
C42 C 0.4291(5) 0.9946(3) 0.3468(2) 0.0473(18) Uani 1 1 d . . . . .
H49 H 0.4193 1.0268 0.3660 0.057 Uiso 1 1 calc R U . . .
C43 C 0.3799(5) 0.9435(3) 0.3462(2) 0.050(2) Uani 1 1 d . . . . .
H50 H 0.3345 0.9397 0.3646 0.060 Uiso 1 1 calc R U . . .
C44 C 0.3977(4) 0.8938(3) 0.3168(2) 0.0340(14) Uani 1 1 d . . . . .
C45 C 0.5577(4) 1.0514(3) 0.32280(19) 0.0466(18) Uani 1 1 d D . . . .
F4 F 0.5181(7) 1.1075(4) 0.3124(5) 0.040(3) Uani 0.53(4) 1 d D U P A 1
F5 F 0.6268(9) 1.0463(9) 0.2995(5) 0.037(4) Uani 0.53(4) 1 d D U P A 1
F6 F 0.5807(11) 1.0592(7) 0.3612(3) 0.057(4) Uani 0.53(4) 1 d D U P A 1
C46 C 0.3858(4) 0.8318(3) 0.31999(19) 0.0302(13) Uani 1 1 d . . . . .
H161 H 0.4120 0.8079 0.2993 0.036 Uiso 1 1 calc R U . . .
N4 N 0.3420(3) 0.7968(2) 0.34827(15) 0.0307(11) Uani 1 1 d . . . . .
C47 C 0.2979(11) 0.8261(10) 0.3809(6) 0.025(4) Uani 0.66(4) 1 d . U P B 1
C48 C 0.3358(14) 0.8337(11) 0.4196(6) 0.036(4) Uani 0.66(4) 1 d . U P B 1
C49 C 0.2904(16) 0.8596(9) 0.4506(6) 0.047(4) Uani 0.66(4) 1 d . U P B 1
H51 H 0.3152 0.8646 0.4767 0.056 Uiso 0.66(4) 1 calc R U P B 1
C50 C 0.2094(19) 0.8784(8) 0.4445(6) 0.052(5) Uani 0.66(4) 1 d . U P B 1
H52 H 0.1800 0.8978 0.4661 0.062 Uiso 0.66(4) 1 calc R U P B 1
C51 C 0.1697(13) 0.8699(9) 0.4080(7) 0.046(4) Uani 0.66(4) 1 d . U P B 1
H53 H 0.1127 0.8816 0.4051 0.055 Uiso 0.66(4) 1 calc R U P B 1
C52 C 0.2133(14) 0.8438(11) 0.3744(7) 0.035(4) Uani 0.66(4) 1 d . U P B 1
C53 C 0.4260(13) 0.8123(11) 0.4268(6) 0.056(5) Uani 0.66(4) 1 d . U P B 1
H126 H 0.4419 0.8210 0.4550 0.084 Uiso 0.66(4) 1 calc R U P B 1
H127 H 0.4303 0.7673 0.4216 0.084 Uiso 0.66(4) 1 calc R U P B 1
H128 H 0.4635 0.8348 0.4084 0.084 Uiso 0.66(4) 1 calc R U P B 1
C54 C 0.1742(13) 0.8315(10) 0.3353(6) 0.050(5) Uani 0.66(4) 1 d . U P B 1
H129 H 0.1163 0.8463 0.3357 0.076 Uiso 0.66(4) 1 calc R U P B 1
H130 H 0.2050 0.8534 0.3139 0.076 Uiso 0.66(4) 1 calc R U P B 1
H131 H 0.1749 0.7864 0.3298 0.076 Uiso 0.66(4) 1 calc R U P B 1
B3 B 0.3436(4) 0.7305(3) 0.3453(2) 0.0312(15) Uani 1 1 d . . . . .
O3 O 0.2989(3) 0.69217(18) 0.37090(14) 0.0372(10) Uani 1 1 d . . . . .
C55 C 0.3272(5) 0.6281(3) 0.3629(2) 0.0391(15) Uani 1 1 d . . . . .
C56 C 0.3587(4) 0.6337(3) 0.31792(19) 0.0310(13) Uani 1 1 d . . . . .
O4 O 0.3883(3) 0.69879(18) 0.31627(13) 0.0313(9) Uani 1 1 d . . . . .
C57 C 0.3986(6) 0.6159(4) 0.3923(2) 0.058(2) Uani 1 1 d . . . . .
H58 H 0.4456 0.6434 0.3858 0.087 Uiso 1 1 calc R U . . .
H59 H 0.4164 0.5722 0.3900 0.087 Uiso 1 1 calc R U . . .
H60 H 0.3798 0.6241 0.4201 0.087 Uiso 1 1 calc R U . . .
C58 C 0.2553(5) 0.5835(3) 0.3687(3) 0.057(2) Uani 1 1 d . . . . .
H61 H 0.2720 0.5416 0.3598 0.086 Uiso 1 1 calc R U . . .
H62 H 0.2074 0.5976 0.3525 0.086 Uiso 1 1 calc R U . . .
H63 H 0.2396 0.5823 0.3974 0.086 Uiso 1 1 calc R U . . .
C59 C 0.4299(4) 0.5902(3) 0.3067(2) 0.0386(15) Uani 1 1 d . . . . .
H64 H 0.4777 0.5982 0.3245 0.058 Uiso 1 1 calc R U . . .
H65 H 0.4463 0.5977 0.2784 0.058 Uiso 1 1 calc R U . . .
H66 H 0.4118 0.5468 0.3098 0.058 Uiso 1 1 calc R U . . .
C60 C 0.2882(4) 0.6283(3) 0.2874(2) 0.0400(15) Uani 1 1 d . . . . .
H67 H 0.3084 0.6408 0.2605 0.060 Uiso 1 1 calc R U . . .
H68 H 0.2421 0.6556 0.2956 0.060 Uiso 1 1 calc R U . . .
H69 H 0.2686 0.5849 0.2864 0.060 Uiso 1 1 calc R U . . .
B4 B 0.4225(5) 0.8917(3) 0.2400(2) 0.0302(15) Uani 1 1 d . . . . .
C61 C 0.3327(4) 0.8634(3) 0.23170(19) 0.0309(13) Uani 1 1 d . . . . .
C62 C 0.2606(4) 0.9016(3) 0.23725(19) 0.0331(14) Uani 1 1 d . . . . .
C63 C 0.1807(4) 0.8777(3) 0.2289(2) 0.0351(14) Uani 1 1 d . . . . .
H54 H 0.1334 0.9041 0.2322 0.042 Uiso 1 1 calc R U . . .
C64 C 0.1692(4) 0.8164(3) 0.2160(2) 0.0335(14) Uani 1 1 d . . . . .
C65 C 0.2391(4) 0.7793(3) 0.21061(19) 0.0309(13) Uani 1 1 d . . . . .
H55 H 0.2318 0.7374 0.2018 0.037 Uiso 1 1 calc R U . . .
C66 C 0.3204(4) 0.8013(3) 0.21774(18) 0.0291(13) Uani 1 1 d . . . . .
C67 C 0.2667(5) 0.9686(3) 0.2528(2) 0.0442(17) Uani 1 1 d . . . . .
H70 H 0.3102 0.9910 0.2377 0.066 Uiso 1 1 calc R U . . .
H71 H 0.2810 0.9682 0.2818 0.066 Uiso 1 1 calc R U . . .
H72 H 0.2130 0.9897 0.2490 0.066 Uiso 1 1 calc R U . . .
C68 C 0.0816(4) 0.7923(3) 0.2070(3) 0.0493(19) Uani 1 1 d . . . . .
H73 H 0.0776 0.7484 0.2153 0.074 Uiso 1 1 calc R U . . .
H74 H 0.0703 0.7958 0.1779 0.074 Uiso 1 1 calc R U . . .
H75 H 0.0407 0.8171 0.2222 0.074 Uiso 1 1 calc R U . . .
C69 C 0.3934(4) 0.7578(3) 0.2115(2) 0.0335(14) Uani 1 1 d . . . . .
H76 H 0.4391 0.7805 0.1982 0.050 Uiso 1 1 calc R U . . .
H77 H 0.3761 0.7227 0.1943 0.050 Uiso 1 1 calc R U . . .
H78 H 0.4124 0.7419 0.2378 0.050 Uiso 1 1 calc R U . . .
C70 C 0.4917(4) 0.8992(3) 0.20599(19) 0.0293(13) Uani 1 1 d . . . . .
C71 C 0.4775(4) 0.9342(3) 0.17017(19) 0.0320(14) Uani 1 1 d . . . . .
C72 C 0.5404(4) 0.9373(3) 0.1401(2) 0.0356(14) Uani 1 1 d . . . . .
H56 H 0.5297 0.9601 0.1159 0.043 Uiso 1 1 calc R U . . .
C73 C 0.6168(4) 0.9085(3) 0.1448(2) 0.0368(15) Uani 1 1 d . . . . .
C74 C 0.6316(4) 0.8757(3) 0.1807(2) 0.0378(15) Uani 1 1 d . . . . .
H57 H 0.6849 0.8573 0.1849 0.045 Uiso 1 1 calc R U . . .
C75 C 0.5707(4) 0.8691(3) 0.21035(19) 0.0315(13) Uani 1 1 d . . . . .
C76 C 0.3990(4) 0.9712(3) 0.1637(2) 0.0417(16) Uani 1 1 d . . . . .
H79 H 0.3956 0.9842 0.1352 0.063 Uiso 1 1 calc R U . . .
H80 H 0.3996 1.0082 0.1812 0.063 Uiso 1 1 calc R U . . .
H81 H 0.3504 0.9452 0.1704 0.063 Uiso 1 1 calc R U . . .
C77 C 0.6828(5) 0.9118(3) 0.1119(2) 0.052(2) Uani 1 1 d . . . . .
H82 H 0.7383 0.9142 0.1244 0.077 Uiso 1 1 calc R U . . .
H83 H 0.6734 0.9490 0.0951 0.077 Uiso 1 1 calc R U . . .
H84 H 0.6794 0.8743 0.0948 0.077 Uiso 1 1 calc R U . . .
C78 C 0.5896(4) 0.8280(3) 0.2467(2) 0.0409(15) Uani 1 1 d . . . . .
H85 H 0.6485 0.8155 0.2460 0.061 Uiso 1 1 calc R U . . .
H86 H 0.5542 0.7906 0.2457 0.061 Uiso 1 1 calc R U . . .
H87 H 0.5784 0.8511 0.2717 0.061 Uiso 1 1 calc R U . . .
N5 N 0.9459(3) 0.6067(2) 0.37456(18) 0.0348(12) Uani 1 1 d . . . . .
C79 C 1.0068(4) 0.5603(3) 0.3681(2) 0.0362(15) Uani 1 1 d . . . . .
H88 H 1.0498 0.5541 0.3876 0.043 Uiso 1 1 calc R U . . .
C80 C 1.0047(4) 0.5247(3) 0.3345(2) 0.0401(16) Uani 1 1 d . . . . .
C81 C 0.9398(4) 0.5329(3) 0.3045(2) 0.0439(17) Uani 1 1 d . . . . .
H89 H 0.9337 0.5037 0.2830 0.053 Uiso 1 1 calc R U . . .
C82 C 0.8875(4) 0.5826(3) 0.3074(2) 0.0375(15) Uani 1 1 d . . . . .
H90 H 0.8426 0.5872 0.2888 0.045 Uiso 1 1 calc R U . . .
C83 C 0.9007(4) 0.6291(3) 0.3393(2) 0.0349(14) Uani 1 1 d . . . . .
C84 C 1.0683(5) 0.4746(3) 0.3290(3) 0.0472(19) Uani 1 1 d . . . . .
F7 F 1.1117(3) 0.4619(2) 0.36301(17) 0.0651(13) Uani 1 1 d . . . . .
F8 F 1.0335(3) 0.42032(19) 0.31692(19) 0.0699(15) Uani 1 1 d . . . . .
F9 F 1.1262(3) 0.4889(2) 0.30115(16) 0.0656(14) Uani 1 1 d . . . . .
C85 C 0.8813(4) 0.6908(3) 0.3397(2) 0.0337(14) Uani 1 1 d . . . . .
H91 H 0.9055 0.7136 0.3615 0.040 Uiso 1 1 calc R U . . .
N6 N 0.8318(3) 0.7264(2) 0.31367(17) 0.0352(12) Uani 1 1 d . . . . .
C86 C 0.7808(4) 0.6978(3) 0.2827(2) 0.0365(14) Uani 1 1 d . . . . .
C87 C 0.8126(4) 0.6913(3) 0.2435(2) 0.0357(15) Uani 1 1 d . . . . .
C88 C 0.7616(5) 0.6642(3) 0.2139(2) 0.0438(16) Uani 1 1 d . . . . .
H92 H 0.7825 0.6595 0.1871 0.053 Uiso 1 1 calc R U . . .
C89 C 0.6825(5) 0.6443(4) 0.2226(2) 0.053(2) Uani 1 1 d . . . . .
H93 H 0.6493 0.6251 0.2022 0.064 Uiso 1 1 calc R U . . .
C90 C 0.6511(4) 0.6523(4) 0.2615(3) 0.0518(19) Uani 1 1 d . . . . .
H94 H 0.5961 0.6385 0.2675 0.062 Uiso 1 1 calc R U . . .
C91 C 0.6987(4) 0.6804(3) 0.2921(2) 0.0434(16) Uani 1 1 d . . . . .
C92 C 0.8995(4) 0.7132(3) 0.2337(2) 0.0459(17) Uani 1 1 d . . . . .
H99 H 0.9017 0.7589 0.2352 0.069 Uiso 1 1 calc R U . . .
H100 H 0.9145 0.6996 0.2062 0.069 Uiso 1 1 calc R U . . .
H101 H 0.9390 0.6953 0.2532 0.069 Uiso 1 1 calc R U . . .
C93 C 0.6633(6) 0.6914(5) 0.3339(3) 0.066(2) Uani 1 1 d . . . . .
H102 H 0.6554 0.7364 0.3381 0.100 Uiso 1 1 calc R U . . .
H103 H 0.7020 0.6751 0.3543 0.100 Uiso 1 1 calc R U . . .
H104 H 0.6094 0.6701 0.3363 0.100 Uiso 1 1 calc R U . . .
B5 B 0.8304(5) 0.7928(3) 0.3176(2) 0.0395(18) Uani 1 1 d . . . . .
O5 O 0.7779(3) 0.8302(2) 0.29593(14) 0.0447(12) Uani 1 1 d . . . . .
C94 C 0.7819(6) 0.8924(4) 0.3144(3) 0.058(2) Uani 1 1 d . . . . .
C95 C 0.8692(5) 0.8908(3) 0.3347(3) 0.064(3) Uani 1 1 d . . . . .
O6 O 0.8823(3) 0.8240(2) 0.34461(16) 0.0439(11) Uani 1 1 d . . . . .
C96 C 0.7654(6) 0.9410(4) 0.2840(3) 0.070(3) Uani 1 1 d . . . . .
H105 H 0.7065 0.9393 0.2759 0.105 Uiso 1 1 calc R U . . .
H106 H 0.8009 0.9340 0.2602 0.105 Uiso 1 1 calc R U . . .
H107 H 0.7777 0.9821 0.2957 0.105 Uiso 1 1 calc R U . . .
C97 C 0.7121(6) 0.8952(4) 0.3476(3) 0.078(3) Uani 1 1 d . . . . .
H108 H 0.7274 0.8679 0.3703 0.117 Uiso 1 1 calc R U . . .
H109 H 0.6590 0.8811 0.3360 0.117 Uiso 1 1 calc R U . . .
H110 H 0.7062 0.9382 0.3574 0.117 Uiso 1 1 calc R U . . .
C98 C 0.9338(6) 0.9053(4) 0.2986(4) 0.086(4) Uani 1 1 d . . . . .
H111 H 0.9892 0.8894 0.3059 0.129 Uiso 1 1 calc R U . . .
H112 H 0.9370 0.9506 0.2942 0.129 Uiso 1 1 calc R U . . .
H113 H 0.9147 0.8849 0.2736 0.129 Uiso 1 1 calc R U . . .
C99 C 0.8869(9) 0.9296(4) 0.3700(3) 0.096(4) Uani 1 1 d . . . . .
H114 H 0.9465 0.9270 0.3766 0.144 Uiso 1 1 calc R U . . .
H115 H 0.8540 0.9148 0.3932 0.144 Uiso 1 1 calc R U . . .
H116 H 0.8721 0.9731 0.3640 0.144 Uiso 1 1 calc R U . . .
B6 B 0.9288(5) 0.6265(3) 0.4158(3) 0.044(2) Uani 1 1 d . . . . .
C100 C 1.0126(12) 0.6209(11) 0.4496(7) 0.030(4) Uani 0.55(2) 1 d . U P C 1
C101 C 1.0096(11) 0.5816(8) 0.4851(6) 0.036(4) Uani 0.55(2) 1 d . U P C 1
C102 C 1.0762(14) 0.5775(8) 0.5106(5) 0.039(4) Uani 0.55(2) 1 d . U P C 1
H95 H 1.0713 0.5527 0.5344 0.047 Uiso 0.55(2) 1 calc R U P C 1
C103 C 1.1516(12) 0.6083(7) 0.5031(5) 0.042(4) Uani 0.55(2) 1 d . U P C 1
C104 C 1.1564(11) 0.6466(8) 0.4682(5) 0.039(3) Uani 0.55(2) 1 d . U P C 1
H96 H 1.2076 0.6669 0.4617 0.047 Uiso 0.55(2) 1 calc R U P C 1
C105 C 1.0882(15) 0.6551(14) 0.4434(10) 0.037(5) Uani 0.55(2) 1 d . U P C 1
C106 C 0.9330(10) 0.5421(7) 0.4931(5) 0.042(4) Uani 0.55(2) 1 d . U P C 1
H132 H 0.8909 0.5505 0.4722 0.062 Uiso 0.55(2) 1 calc R U P C 1
H133 H 0.9483 0.4978 0.4924 0.062 Uiso 0.55(2) 1 calc R U P C 1
H134 H 0.9100 0.5524 0.5198 0.062 Uiso 0.55(2) 1 calc R U P C 1
C107 C 1.2283(13) 0.6007(8) 0.5298(6) 0.069(5) Uani 0.55(2) 1 d . U P C 1
H135 H 1.2739 0.6264 0.5190 0.103 Uiso 0.55(2) 1 calc R U P C 1
H136 H 1.2151 0.6142 0.5575 0.103 Uiso 0.55(2) 1 calc R U P C 1
H137 H 1.2455 0.5568 0.5300 0.103 Uiso 0.55(2) 1 calc R U P C 1
C108 C 1.1009(15) 0.6948(13) 0.4050(7) 0.040(5) Uani 0.55(2) 1 d . U P C 1
H138 H 1.0482 0.6974 0.3900 0.060 Uiso 0.55(2) 1 calc R U P C 1
H139 H 1.1190 0.7369 0.4128 0.060 Uiso 0.55(2) 1 calc R U P C 1
H140 H 1.1436 0.6755 0.3878 0.060 Uiso 0.55(2) 1 calc R U P C 1
C109 C 0.8394(5) 0.6525(3) 0.4275(2) 0.0443(18) Uani 1 1 d . . . . .
C110 C 0.7677(5) 0.6148(3) 0.4213(3) 0.051(2) Uani 1 1 d . . . . .
C111 C 0.6898(5) 0.6360(3) 0.4345(3) 0.052(2) Uani 1 1 d . . . . .
H97 H 0.6425 0.6100 0.4304 0.063 Uiso 1 1 calc R U . . .
C112 C 0.6784(5) 0.6933(3) 0.4533(3) 0.0502(19) Uani 1 1 d . . . . .
C113 C 0.7493(4) 0.7298(3) 0.4599(2) 0.0423(16) Uani 1 1 d . . . . .
H98 H 0.7432 0.7692 0.4728 0.051 Uiso 1 1 calc R U . . .
C114 C 0.8289(5) 0.7103(3) 0.4481(2) 0.0404(16) Uani 1 1 d . . . . .
C115 C 0.7721(5) 0.5522(3) 0.3998(3) 0.071(3) Uani 1 1 d . . . . .
H117 H 0.7618 0.5582 0.3707 0.106 Uiso 1 1 calc R U . . .
H118 H 0.7296 0.5241 0.4110 0.106 Uiso 1 1 calc R U . . .
H119 H 0.8276 0.5339 0.4037 0.106 Uiso 1 1 calc R U . . .
C116 C 0.5946(5) 0.7155(3) 0.4676(3) 0.059(2) Uani 1 1 d . . . . .
H120 H 0.5917 0.7124 0.4973 0.089 Uiso 1 1 calc R U . . .
H121 H 0.5507 0.6896 0.4555 0.089 Uiso 1 1 calc R U . . .
H122 H 0.5865 0.7592 0.4594 0.089 Uiso 1 1 calc R U . . .
C117 C 0.9010(5) 0.7536(3) 0.4544(2) 0.0487(18) Uani 1 1 d . . . . .
H123 H 0.8847 0.7871 0.4731 0.073 Uiso 1 1 calc R U . . .
H124 H 0.9176 0.7718 0.4283 0.073 Uiso 1 1 calc R U . . .
H125 H 0.9482 0.7304 0.4659 0.073 Uiso 1 1 calc R U . . .
C118 C 0.9878(15) 0.6139(12) 0.4444(8) 0.029(5) Uani 0.45(2) 1 d . U P C 2
C119 C 0.9746(16) 0.5719(9) 0.4776(6) 0.036(4) Uani 0.45(2) 1 d . U P C 2
C120 C 1.0281(17) 0.5665(10) 0.5088(7) 0.047(5) Uani 0.45(2) 1 d . U P C 2
H141 H 1.0137 0.5422 0.5320 0.057 Uiso 0.45(2) 1 calc R U P C 2
C121 C 1.1088(19) 0.5984(11) 0.5068(7) 0.047(5) Uani 0.45(2) 1 d . U P C 2
C122 C 1.1213(15) 0.6389(10) 0.4762(7) 0.045(5) Uani 0.45(2) 1 d . U P C 2
H142 H 1.1701 0.6642 0.4771 0.053 Uiso 0.45(2) 1 calc R U P C 2
C123 C 1.0682(18) 0.6463(16) 0.4434(10) 0.030(5) Uani 0.45(2) 1 d . U P C 2
C124 C 0.8984(14) 0.5293(9) 0.4784(6) 0.047(5) Uani 0.45(2) 1 d . U P C 2
H143 H 0.8640 0.5372 0.4544 0.071 Uiso 0.45(2) 1 calc R U P C 2
H144 H 0.9166 0.4856 0.4785 0.071 Uiso 0.45(2) 1 calc R U P C 2
H145 H 0.8656 0.5378 0.5030 0.071 Uiso 0.45(2) 1 calc R U P C 2
C125 C 1.1671(17) 0.5948(10) 0.5437(7) 0.071(6) Uani 0.45(2) 1 d . U P C 2
H146 H 1.1471 0.5625 0.5624 0.107 Uiso 0.45(2) 1 calc R U P C 2
H147 H 1.2238 0.5844 0.5346 0.107 Uiso 0.45(2) 1 calc R U P C 2
H148 H 1.1679 0.6353 0.5576 0.107 Uiso 0.45(2) 1 calc R U P C 2
C126 C 1.0839(15) 0.6970(13) 0.4130(8) 0.029(5) Uani 0.45(2) 1 d . U P C 2
H149 H 1.0407 0.6957 0.3919 0.044 Uiso 0.45(2) 1 calc R U P C 2
H150 H 1.0824 0.7377 0.4266 0.044 Uiso 0.45(2) 1 calc R U P C 2
H151 H 1.1389 0.6909 0.4005 0.044 Uiso 0.45(2) 1 calc R U P C 2
C127 C 0.274(3) 0.825(2) 0.3786(12) 0.030(6) Uani 0.34(4) 1 d . U P B 2
C128 C 0.196(2) 0.835(2) 0.3681(13) 0.031(7) Uani 0.34(4) 1 d . U P B 2
C129 C 0.147(2) 0.8648(18) 0.3973(10) 0.037(7) Uani 0.34(4) 1 d . U P B 2
H152 H 0.0910 0.8750 0.3907 0.044 Uiso 0.34(4) 1 calc R U P B 2
C130 C 0.1778(19) 0.8800(13) 0.4358(10) 0.028(6) Uani 0.34(4) 1 d . U P B 2
H153 H 0.1429 0.9005 0.4549 0.034 Uiso 0.34(4) 1 calc R U P B 2
C131 C 0.259(2) 0.8649(17) 0.4458(10) 0.033(6) Uani 0.34(4) 1 d . U P B 2
H154 H 0.2804 0.8721 0.4724 0.039 Uiso 0.34(4) 1 calc R U P B 2
C132 C 0.313(2) 0.838(2) 0.4143(13) 0.033(7) Uani 0.34(4) 1 d . U P B 2
C133 C 0.161(2) 0.8173(18) 0.3268(10) 0.042(7) Uani 0.34(4) 1 d . U P B 2
H155 H 0.2044 0.7970 0.3106 0.062 Uiso 0.34(4) 1 calc R U P B 2
H156 H 0.1140 0.7884 0.3305 0.062 Uiso 0.34(4) 1 calc R U P B 2
H157 H 0.1413 0.8550 0.3128 0.062 Uiso 0.34(4) 1 calc R U P B 2
C134 C 0.399(2) 0.8239(15) 0.4256(10) 0.038(7) Uani 0.34(4) 1 d . U P B 2
H158 H 0.4287 0.8059 0.4023 0.057 Uiso 0.34(4) 1 calc R U P B 2
H159 H 0.4271 0.8626 0.4339 0.057 Uiso 0.34(4) 1 calc R U P B 2
H160 H 0.3999 0.7941 0.4482 0.057 Uiso 0.34(4) 1 calc R U P B 2
F10 F 0.5299(11) 1.1084(5) 0.3292(8) 0.059(4) Uani 0.47(4) 1 d D U P A 2
F11 F 0.6115(14) 1.0428(8) 0.3563(4) 0.065(5) Uani 0.47(4) 1 d D U P A 2
F12 F 0.6147(10) 1.0555(10) 0.2923(5) 0.029(4) Uani 0.47(4) 1 d D U P A 2

loop_
_atom_site_aniso_label
_atom_site_aniso_U_11
_atom_site_aniso_U_22
_atom_site_aniso_U_33
_atom_site_aniso_U_23
_atom_site_aniso_U_13
_atom_site_aniso_U_12
N1 0.022(2) 0.022(2) 0.034(3) 0.0034(19) -0.002(2) -0.0015(18)
C1 0.014(2) 0.025(3) 0.038(3) 0.006(2) 0.001(2) -0.006(2)
C2 0.029(3) 0.030(3) 0.037(3) 0.005(3) -0.005(3) -0.007(2)
C3 0.048(4) 0.029(3) 0.053(4) 0.007(3) -0.011(3) -0.010(3)
C4 0.034(3) 0.032(3) 0.040(4) 0.007(3) -0.011(3) -0.002(3)
C5 0.021(3) 0.025(3) 0.028(3) 0.002(2) -0.004(2) -0.005(2)
C6 0.032(3) 0.034(3) 0.054(4) 0.005(3) -0.002(3) -0.006(3)
F1 0.038(2) 0.042(2) 0.053(2) 0.0039(18) -0.0076(19) -0.0193(17)
F2 0.076(3) 0.081(3) 0.049(3) 0.010(2) 0.015(3) -0.039(3)
F3 0.047(2) 0.025(2) 0.147(5) 0.027(3) -0.015(3) -0.0088(18)
C7 0.022(3) 0.025(3) 0.030(3) 0.001(2) 0.003(2) -0.004(2)
N2 0.023(2) 0.029(3) 0.033(3) -0.002(2) -0.003(2) -0.004(2)
C8 0.025(3) 0.026(3) 0.038(3) -0.003(2) -0.002(3) -0.002(2)
C9 0.029(3) 0.031(3) 0.036(3) -0.004(3) -0.008(3) -0.001(2)
C10 0.037(4) 0.046(4) 0.039(4) 0.003(3) 0.008(3) -0.002(3)
C11 0.046(4) 0.033(3) 0.038(4) -0.001(3) -0.009(3) 0.005(3)
C12 0.049(4) 0.039(4) 0.060(5) -0.005(3) -0.031(4) 0.012(3)
C13 0.025(3) 0.041(4) 0.067(5) -0.014(3) -0.009(3) 0.009(3)
C14 0.017(3) 0.036(3) 0.052(4) -0.013(3) 0.003(3) 0.000(2)
B1 0.027(3) 0.027(3) 0.037(4) -0.004(3) 0.001(3) -0.003(3)
O1 0.028(2) 0.025(2) 0.041(2) -0.0030(18) -0.0027(19) -0.0015(16)
C15 0.035(4) 0.088(6) 0.046(4) -0.012(4) 0.011(3) -0.002(4)
C16 0.034(3) 0.020(3) 0.042(3) -0.003(3) 0.005(3) -0.006(2)
C17 0.030(3) 0.023(3) 0.040(3) -0.005(3) 0.001(3) 0.002(2)
O2 0.029(2) 0.0209(19) 0.042(2) -0.0034(18) -0.0024(19) -0.0045(16)
C18 0.058(4) 0.028(3) 0.051(4) -0.013(3) -0.002(4) -0.001(3)
C19 0.034(3) 0.044(4) 0.062(5) -0.001(3) 0.006(3) -0.004(3)
C20 0.046(4) 0.034(3) 0.053(4) -0.007(3) 0.001(4) 0.004(3)
C21 0.046(4) 0.028(3) 0.042(4) 0.003(3) 0.001(3) -0.002(3)
B2 0.030(3) 0.016(3) 0.035(4) 0.002(3) -0.005(3) 0.001(3)
C22 0.030(3) 0.023(3) 0.031(3) 0.000(2) 0.004(3) -0.002(2)
C23 0.030(3) 0.021(3) 0.042(3) 0.001(3) 0.000(3) -0.001(2)
C24 0.019(3) 0.031(3) 0.045(4) -0.009(3) 0.001(3) 0.001(2)
C25 0.027(3) 0.035(3) 0.047(4) -0.005(3) 0.009(3) -0.011(3)
C26 0.043(4) 0.025(3) 0.044(4) -0.003(3) 0.010(3) -0.005(3)
C27 0.032(3) 0.024(3) 0.041(4) -0.001(3) 0.005(3) -0.004(2)
C28 0.032(3) 0.026(3) 0.056(4) 0.004(3) 0.003(3) 0.003(3)
C29 0.041(4) 0.043(4) 0.098(7) -0.002(4) 0.026(4) -0.017(3)
C30 0.043(4) 0.031(3) 0.051(4) 0.005(3) 0.000(3) 0.003(3)
C31 0.025(3) 0.024(3) 0.030(3) 0.005(2) 0.003(2) 0.001(2)
C32 0.025(3) 0.024(3) 0.035(3) 0.006(2) -0.001(3) 0.001(2)
C33 0.036(3) 0.030(3) 0.052(4) 0.008(3) -0.004(3) -0.002(3)
C34 0.048(4) 0.029(3) 0.057(4) 0.008(3) -0.016(4) -0.010(3)
C35 0.049(4) 0.026(3) 0.040(4) -0.002(3) -0.003(3) -0.006(3)
C36 0.033(3) 0.023(3) 0.035(3) 0.003(2) 0.002(3) -0.009(2)
C37 0.029(3) 0.038(4) 0.056(4) -0.001(3) 0.002(3) 0.005(3)
C38 0.066(5) 0.041(4) 0.075(6) 0.006(4) -0.036(5) -0.008(4)
C39 0.030(3) 0.030(3) 0.052(4) -0.009(3) 0.002(3) -0.002(3)
N3 0.036(3) 0.021(2) 0.035(3) -0.003(2) 0.009(2) -0.005(2)
C40 0.040(3) 0.024(3) 0.035(3) -0.003(3) 0.010(3) -0.006(3)
C41 0.051(4) 0.022(3) 0.036(3) -0.002(3) 0.008(3) -0.004(3)
C42 0.064(5) 0.030(3) 0.048(4) -0.006(3) 0.028(4) -0.009(3)
C43 0.079(5) 0.022(3) 0.048(4) -0.007(3) 0.027(4) -0.007(3)
C44 0.040(3) 0.026(3) 0.036(3) -0.002(3) 0.013(3) -0.002(3)
C45 0.062(5) 0.031(3) 0.047(4) -0.006(3) 0.010(4) -0.008(3)
F4 0.048(5) 0.028(4) 0.045(6) -0.013(3) 0.003(4) -0.009(3)
F5 0.033(5) 0.034(6) 0.044(6) -0.001(4) -0.009(4) 0.003(4)
F6 0.062(6) 0.064(6) 0.044(5) -0.017(4) 0.002(4) -0.013(5)
C46 0.034(3) 0.023(3) 0.034(3) 0.004(2) 0.006(3) 0.001(2)
N4 0.040(3) 0.022(2) 0.031(3) 0.001(2) 0.008(2) 0.001(2)
C47 0.022(7) 0.022(6) 0.031(6) -0.006(5) 0.016(5) 0.004(6)
C48 0.044(9) 0.032(7) 0.033(7) -0.005(5) -0.001(6) -0.005(7)
C49 0.063(9) 0.039(7) 0.039(7) -0.008(5) 0.018(7) -0.006(7)
C50 0.062(10) 0.045(7) 0.048(8) -0.001(6) 0.016(8) -0.002(8)
C51 0.046(8) 0.040(7) 0.050(9) 0.005(7) 0.018(6) -0.003(6)
C52 0.036(9) 0.027(8) 0.043(8) 0.003(6) 0.004(6) -0.003(7)
C53 0.047(8) 0.072(10) 0.049(7) -0.008(7) -0.005(7) -0.001(7)
C54 0.038(8) 0.058(10) 0.055(9) -0.006(7) 0.003(6) 0.006(7)
B3 0.034(4) 0.022(3) 0.038(4) -0.002(3) 0.004(3) 0.002(3)
O3 0.045(3) 0.022(2) 0.045(3) 0.0033(18) 0.014(2) 0.0028(18)
C55 0.049(4) 0.025(3) 0.043(4) 0.003(3) 0.014(3) 0.002(3)
C56 0.032(3) 0.023(3) 0.038(3) 0.001(2) 0.010(3) -0.003(2)
O4 0.035(2) 0.0232(19) 0.036(2) 0.0038(17) 0.0035(19) -0.0001(17)
C57 0.092(6) 0.042(4) 0.041(4) 0.008(3) -0.006(4) 0.026(4)
C58 0.075(5) 0.021(3) 0.075(5) 0.003(3) 0.037(5) -0.008(3)
C59 0.042(4) 0.027(3) 0.047(4) -0.001(3) 0.008(3) 0.005(3)
C60 0.035(3) 0.034(3) 0.051(4) 0.000(3) -0.004(3) 0.000(3)
B4 0.035(4) 0.020(3) 0.036(4) 0.001(3) 0.009(3) 0.006(3)
C61 0.032(3) 0.023(3) 0.038(3) 0.002(2) 0.010(3) 0.000(2)
C62 0.041(4) 0.022(3) 0.037(3) 0.003(2) 0.012(3) 0.000(3)
C63 0.033(3) 0.027(3) 0.045(4) 0.001(3) 0.013(3) 0.002(3)
C64 0.020(3) 0.031(3) 0.049(4) 0.004(3) 0.009(3) 0.001(2)
C65 0.029(3) 0.022(3) 0.042(4) -0.002(2) 0.007(3) -0.002(2)
C66 0.028(3) 0.028(3) 0.031(3) 0.002(2) 0.008(3) 0.003(2)
C67 0.051(4) 0.021(3) 0.062(4) -0.007(3) -0.002(4) 0.011(3)
C68 0.018(3) 0.044(4) 0.086(6) -0.006(4) 0.009(3) -0.008(3)
C69 0.034(3) 0.024(3) 0.042(4) -0.006(3) 0.001(3) 0.007(2)
C70 0.027(3) 0.020(3) 0.041(3) -0.002(2) 0.002(3) -0.001(2)
C71 0.037(3) 0.022(3) 0.038(3) -0.003(2) 0.007(3) -0.008(2)
C72 0.043(4) 0.029(3) 0.035(3) -0.006(3) 0.007(3) -0.010(3)
C73 0.044(4) 0.026(3) 0.041(4) -0.010(3) 0.023(3) -0.016(3)
C74 0.031(3) 0.032(3) 0.051(4) -0.007(3) 0.005(3) 0.001(3)
C75 0.030(3) 0.029(3) 0.036(3) -0.002(3) 0.005(3) -0.005(2)
C76 0.039(4) 0.042(4) 0.045(4) 0.013(3) 0.003(3) 0.000(3)
C77 0.063(5) 0.037(4) 0.054(4) -0.005(3) 0.030(4) -0.013(3)
C78 0.036(3) 0.047(4) 0.040(4) 0.005(3) -0.003(3) 0.010(3)
N5 0.030(3) 0.022(2) 0.053(3) -0.008(2) 0.012(3) 0.004(2)
C79 0.028(3) 0.027(3) 0.054(4) -0.008(3) 0.017(3) -0.001(2)
C80 0.037(4) 0.027(3) 0.057(4) -0.012(3) 0.015(3) -0.002(3)
C81 0.040(4) 0.029(3) 0.062(5) -0.010(3) 0.006(4) -0.007(3)
C82 0.037(3) 0.025(3) 0.051(4) -0.008(3) 0.001(3) -0.006(3)
C83 0.030(3) 0.024(3) 0.050(4) -0.001(3) 0.010(3) -0.006(2)
C84 0.046(4) 0.028(3) 0.068(5) -0.014(3) 0.021(4) -0.004(3)
F7 0.058(3) 0.052(3) 0.086(4) -0.010(2) 0.007(3) 0.021(2)
F8 0.052(3) 0.028(2) 0.130(5) -0.025(3) 0.008(3) 0.0014(19)
F9 0.056(3) 0.055(3) 0.086(4) -0.007(2) 0.035(3) 0.007(2)
C85 0.028(3) 0.032(3) 0.042(4) -0.006(3) 0.004(3) -0.002(3)
N6 0.030(3) 0.030(3) 0.045(3) -0.001(2) 0.004(2) -0.003(2)
C86 0.032(3) 0.029(3) 0.049(4) -0.001(3) 0.001(3) -0.007(3)
C87 0.034(3) 0.025(3) 0.049(4) -0.004(3) 0.013(3) 0.001(3)
C88 0.047(4) 0.034(4) 0.050(4) 0.000(3) 0.011(3) -0.003(3)
C89 0.057(5) 0.054(5) 0.049(4) 0.001(4) -0.015(4) -0.014(4)
C90 0.029(3) 0.059(5) 0.068(5) -0.001(4) 0.000(4) -0.013(3)
C91 0.035(3) 0.048(4) 0.047(4) 0.007(3) 0.012(3) -0.005(3)
C92 0.041(4) 0.043(4) 0.053(4) 0.001(3) 0.018(3) -0.005(3)
C93 0.057(5) 0.087(6) 0.056(5) -0.006(5) 0.018(4) -0.013(5)
B5 0.043(4) 0.031(4) 0.045(4) -0.006(3) 0.018(4) -0.008(3)
O5 0.061(3) 0.028(2) 0.045(3) -0.002(2) 0.007(2) 0.003(2)
C94 0.068(5) 0.043(4) 0.062(5) -0.008(4) -0.004(4) 0.005(4)
C95 0.042(4) 0.023(3) 0.126(8) -0.020(4) 0.012(5) 0.002(3)
O6 0.046(3) 0.026(2) 0.060(3) -0.008(2) 0.000(2) -0.002(2)
C96 0.057(5) 0.029(4) 0.123(8) 0.010(4) 0.012(5) 0.005(3)
C97 0.069(6) 0.063(6) 0.102(8) -0.012(5) 0.037(6) 0.002(5)
C98 0.055(5) 0.037(4) 0.166(11) 0.011(6) 0.035(6) 0.008(4)
C99 0.187(13) 0.037(4) 0.064(6) -0.015(4) -0.051(7) 0.009(6)
B6 0.052(5) 0.017(3) 0.064(5) 0.007(3) 0.028(4) -0.002(3)
C100 0.024(8) 0.032(8) 0.033(7) -0.003(6) 0.000(6) 0.005(6)
C101 0.034(7) 0.031(7) 0.042(8) 0.002(6) -0.001(6) 0.007(6)
C102 0.040(8) 0.028(7) 0.049(7) 0.009(6) -0.006(6) 0.010(6)
C103 0.041(7) 0.024(6) 0.059(8) -0.009(5) -0.017(7) 0.014(6)
C104 0.035(7) 0.036(7) 0.047(7) -0.012(5) -0.002(6) 0.000(6)
C105 0.032(9) 0.028(8) 0.050(9) -0.003(6) -0.001(7) -0.001(7)
C106 0.033(7) 0.044(7) 0.048(8) 0.003(6) 0.009(6) 0.004(6)
C107 0.072(10) 0.049(8) 0.084(10) 0.002(7) -0.043(8) 0.001(7)
C108 0.033(10) 0.047(8) 0.040(9) -0.001(7) 0.026(6) 0.014(6)
C109 0.052(4) 0.021(3) 0.060(4) 0.005(3) 0.033(4) 0.004(3)
C110 0.058(5) 0.023(3) 0.072(5) 0.001(3) 0.045(4) 0.003(3)
C111 0.046(4) 0.030(4) 0.080(6) 0.007(4) 0.025(4) 0.001(3)
C112 0.050(4) 0.030(3) 0.071(5) 0.008(3) 0.025(4) 0.009(3)
C113 0.042(4) 0.034(3) 0.051(4) 0.000(3) 0.021(3) 0.007(3)
C114 0.050(4) 0.027(3) 0.044(4) 0.002(3) 0.014(3) 0.003(3)
C115 0.055(5) 0.036(4) 0.121(8) -0.023(4) 0.050(5) -0.017(4)
C116 0.048(4) 0.037(4) 0.092(6) -0.007(4) 0.028(5) 0.007(3)
C117 0.049(4) 0.036(4) 0.061(5) -0.005(3) 0.008(4) 0.007(3)
C118 0.033(10) 0.016(7) 0.039(9) -0.002(6) 0.004(8) 0.004(7)
C119 0.046(9) 0.025(7) 0.036(8) -0.008(6) 0.001(7) 0.008(7)
C120 0.052(9) 0.042(8) 0.047(9) -0.002(7) -0.004(7) 0.012(7)
C121 0.051(10) 0.039(10) 0.053(9) -0.005(7) -0.010(9) 0.006(8)
C122 0.045(10) 0.033(8) 0.055(9) -0.017(6) -0.007(8) 0.003(7)
C123 0.030(11) 0.031(10) 0.030(8) -0.011(6) 0.002(8) 0.006(8)
C124 0.055(9) 0.048(8) 0.039(9) 0.016(7) -0.002(7) -0.006(7)
C125 0.078(12) 0.061(10) 0.074(10) -0.012(8) -0.028(9) 0.005(9)
C126 0.012(8) 0.039(8) 0.035(9) -0.019(6) 0.013(7) -0.014(7)
C127 0.029(10) 0.028(11) 0.032(9) 0.006(8) 0.004(8) -0.016(10)
C128 0.030(11) 0.028(12) 0.035(10) 0.001(8) -0.002(7) -0.009(9)
C129 0.041(11) 0.036(11) 0.034(10) 0.003(8) -0.010(8) 0.006(9)
C130 0.027(10) 0.024(9) 0.034(10) -0.001(8) -0.008(9) 0.001(8)
C131 0.024(10) 0.040(11) 0.034(9) 0.008(8) -0.004(8) 0.004(10)
C132 0.026(10) 0.037(11) 0.036(11) 0.005(9) 0.002(7) 0.000(10)
C133 0.041(12) 0.046(13) 0.038(10) -0.008(9) -0.003(8) 0.004(9)
C134 0.039(11) 0.040(11) 0.034(10) -0.012(8) -0.004(9) 0.014(10)
F10 0.069(6) 0.042(5) 0.066(8) -0.022(5) 0.009(6) -0.004(4)
F11 0.081(7) 0.065(7) 0.048(6) -0.018(5) 0.002(5) -0.018(5)
F12 0.024(5) 0.029(6) 0.034(6) 0.005(4) -0.006(4) 0.000(4)

loop_
_atom_type_symbol
_atom_type_description
_atom_type_scat_dispersion_real
_atom_type_scat_dispersion_imag
_atom_type_scat_source
C C 0.0033 0.0016 'International Tables Vol C Tables 4.2.6.8 and 6.1.1.4'
H H 0.0000 0.0000 'International Tables Vol C Tables 4.2.6.8 and 6.1.1.4'
B B 0.0013 0.0007 'International Tables Vol C Tables 4.2.6.8 and 6.1.1.4'
N N 0.0061 0.0033 'International Tables Vol C Tables 4.2.6.8 and 6.1.1.4'
O O 0.0106 0.0060 'International Tables Vol C Tables 4.2.6.8 and 6.1.1.4'
F F 0.0171 0.0103 'International Tables Vol C Tables 4.2.6.8 and 6.1.1.4'

loop_
_geom_angle_atom_site_label_1
_geom_angle_atom_site_label_2
_geom_angle_atom_site_label_3
_geom_angle
C1 N1 B2 120.4(5)
C1 N1 C5 115.5(5)
B2 N1 C5 124.1(5)
C2 C1 N1 120.2(5)
C2 C1 H37 119.9
N1 C1 H37 119.9
C1 C2 C3 120.4(5)
C1 C2 C6 119.1(6)
C3 C2 C6 120.4(6)
C4 C3 C2 119.8(6)
C4 C3 H38 120.1
C2 C3 H38 120.1
C3 C4 C5 118.5(6)
C3 C4 H39 120.7
C5 C4 H39 120.7
C7 C5 N1 114.8(5)
C7 C5 C4 130.0(5)
N1 C5 C4 115.0(5)
F3 C6 F1 107.4(6)
F3 C6 F2 105.8(6)
F1 C6 F2 104.4(5)
F3 C6 C2 112.8(5)
F1 C6 C2 114.6(6)
F2 C6 C2 111.1(6)
C5 C7 N2 129.9(5)
C5 C7 H40 115.1
N2 C7 H40 115.1
C7 N2 B1 118.2(5)
C7 N2 C8 121.7(5)
B1 N2 C8 119.8(5)
C9 C8 C14 122.2(6)
C9 C8 N2 118.5(5)
C14 C8 N2 119.3(6)
C8 C9 C11 118.3(6)
C8 C9 C10 121.2(6)
C11 C9 C10 120.5(6)
C9 C10 H1 109.5
C9 C10 H2 109.5
H1 C10 H2 109.5
C9 C10 H3 109.5
H1 C10 H3 109.5
H2 C10 H3 109.5
C12 C11 C9 120.4(7)
C12 C11 H41 119.8
C9 C11 H41 119.8
C13 C12 C11 119.9(6)
C13 C12 H42 120.0
C11 C12 H42 120.0
C12 C13 C14 121.3(6)
C12 C13 H43 119.3
C14 C13 H43 119.3
C8 C14 C13 117.7(6)
C8 C14 C15 120.5(6)
C13 C14 C15 121.9(6)
O1 B1 O2 113.6(5)
O1 B1 N2 122.5(6)
O2 B1 N2 124.0(6)
B1 O1 C16 105.6(5)
C14 C15 H4 109.5
C14 C15 H5 109.5
H4 C15 H5 109.5
C14 C15 H6 109.5
H4 C15 H6 109.5
H5 C15 H6 109.5
O1 C16 C19 106.4(5)
O1 C16 C18 107.4(5)
C19 C16 C18 110.4(6)
O1 C16 C17 102.2(4)
C19 C16 C17 112.9(5)
C18 C16 C17 116.6(5)
O2 C17 C21 108.9(5)
O2 C17 C20 107.2(5)
C21 C17 C20 111.1(5)
O2 C17 C16 101.3(4)
C21 C17 C16 114.3(5)
C20 C17 C16 113.2(5)
B1 O2 C17 107.0(5)
C16 C18 H7 109.5
C16 C18 H8 109.5
H7 C18 H8 109.5
C16 C18 H9 109.5
H7 C18 H9 109.5
H8 C18 H9 109.5
C16 C19 H10 109.5
C16 C19 H11 109.5
H10 C19 H11 109.5
C16 C19 H12 109.5
H10 C19 H12 109.5
H11 C19 H12 109.5
C17 C20 H13 109.5
C17 C20 H14 109.5
H13 C20 H14 109.5
C17 C20 H15 109.5
H13 C20 H15 109.5
H14 C20 H15 109.5
C17 C21 H16 109.5
C17 C21 H17 109.5
H16 C21 H17 109.5
C17 C21 H18 109.5
H16 C21 H18 109.5
H17 C21 H18 109.5
N1 B2 C31 118.2(5)
N1 B2 C22 120.0(5)
C31 B2 C22 121.7(5)
C23 C22 C27 117.8(5)
C23 C22 B2 121.0(5)
C27 C22 B2 121.0(5)
C24 C23 C22 120.8(5)
C24 C23 C28 116.3(5)
C22 C23 C28 122.9(5)
C25 C24 C23 121.7(6)
C25 C24 H44 119.2
C23 C24 H44 119.2
C26 C25 C24 117.8(5)
C26 C25 C29 120.4(6)
C24 C25 C29 121.7(6)
C25 C26 C27 122.2(6)
C25 C26 H45 118.9
C27 C26 H45 118.9
C26 C27 C22 119.8(6)
C26 C27 C30 117.7(5)
C22 C27 C30 122.5(6)
C23 C28 H19 109.5
C23 C28 H20 109.5
H19 C28 H20 109.5
C23 C28 H21 109.5
H19 C28 H21 109.5
H20 C28 H21 109.5
C25 C29 H22 109.5
C25 C29 H23 109.5
H22 C29 H23 109.5
C25 C29 H24 109.5
H22 C29 H24 109.5
H23 C29 H24 109.5
C27 C30 H25 109.5
C27 C30 H26 109.5
H25 C30 H26 109.5
C27 C30 H27 109.5
H25 C30 H27 109.5
H26 C30 H27 109.5
C36 C31 C32 117.7(5)
C36 C31 B2 121.1(5)
C32 C31 B2 121.1(5)
C33 C32 C31 119.8(6)
C33 C32 C37 118.2(5)
C31 C32 C37 121.9(5)
C34 C33 C32 122.6(6)
C34 C33 H46 118.7
C32 C33 H46 118.7
C33 C34 C35 117.5(7)
C33 C34 C38 121.7(7)
C35 C34 C38 120.7(7)
C36 C35 C34 122.3(6)
C36 C35 H47 118.8
C34 C35 H47 118.8
C35 C36 C31 119.9(6)
C35 C36 C39 119.6(6)
C31 C36 C39 120.5(5)
C32 C37 H28 109.5
C32 C37 H29 109.5
H28 C37 H29 109.5
C32 C37 H30 109.5
H28 C37 H30 109.5
H29 C37 H30 109.5
C34 C38 H31 109.5
C34 C38 H32 109.5
H31 C38 H32 109.5
C34 C38 H33 109.5
H31 C38 H33 109.5
H32 C38 H33 109.5
C36 C39 H34 109.5
C36 C39 H35 109.5
H34 C39 H35 109.5
C36 C39 H36 109.5
H34 C39 H36 109.5
H35 C39 H36 109.5
C40 N3 B4 120.6(5)
C40 N3 C44 116.0(5)
B4 N3 C44 123.3(5)
C41 C40 N3 120.5(6)
C41 C40 H48 119.7
N3 C40 H48 119.7
C40 C41 C42 120.4(6)
C40 C41 C45 120.2(6)
C42 C41 C45 119.2(6)
C43 C42 C41 119.9(6)
C43 C42 H49 120.1
C41 C42 H49 120.1
C42 C43 C44 118.9(6)
C42 C43 H50 120.5
C44 C43 H50 120.5
C46 C44 N3 115.6(5)
C46 C44 C43 129.4(6)
N3 C44 C43 114.7(5)
F6 C45 F5 108.9(10)
F10 C45 F12 106.6(11)
F6 C45 F4 104.6(8)
F5 C45 F4 107.5(10)
F10 C45 F11 101.6(10)
F12 C45 F11 100.2(11)
F10 C45 C41 118.8(9)
F6 C45 C41 112.2(7)
F5 C45 C41 114.9(10)
F12 C45 C41 114.4(10)
F4 C45 C41 108.1(7)
F11 C45 C41 112.9(8)
C44 C46 N4 131.2(6)
C44 C46 H161 114.4
N4 C46 H161 114.4
C46 N4 B3 118.9(5)
C46 N4 C127 124.4(17)
B3 N4 C127 115.5(17)
C46 N4 C47 121.2(10)
B3 N4 C47 119.9(11)
C52 C47 C48 120.7(16)
C52 C47 N4 118.3(15)
C48 C47 N4 120.9(12)
C47 C48 C49 119.2(15)
C47 C48 C53 120.4(16)
C49 C48 C53 120.4(15)
C50 C49 C48 120.6(16)
C50 C49 H51 119.7
C48 C49 H51 119.7
C51 C50 C49 122.0(16)
C51 C50 H52 119.0
C49 C50 H52 119.0
C50 C51 C52 120.4(16)
C50 C51 H53 119.8
C52 C51 H53 119.8
C47 C52 C54 119.6(17)
C47 C52 C51 117.1(15)
C54 C52 C51 123.2(17)
C48 C53 H126 109.5
C48 C53 H127 109.5
H126 C53 H127 109.5
C48 C53 H128 109.5
H126 C53 H128 109.5
H127 C53 H128 109.5
C52 C54 H129 109.5
C52 C54 H130 109.5
H129 C54 H130 109.5
C52 C54 H131 109.5
H129 C54 H131 109.5
H130 C54 H131 109.5
O4 B3 O3 113.7(5)
O4 B3 N4 123.4(6)
O3 B3 N4 122.9(6)
B3 O3 C55 106.7(5)
O3 C55 C58 109.5(6)
O3 C55 C57 106.1(6)
C58 C55 C57 112.6(6)
O3 C55 C56 101.4(5)
C58 C55 C56 114.3(6)
C57 C55 C56 111.9(6)
O4 C56 C60 106.7(5)
O4 C56 C59 109.2(5)
C60 C56 C59 110.5(5)
O4 C56 C55 102.1(5)
C60 C56 C55 112.4(5)
C59 C56 C55 115.2(5)
B3 O4 C56 105.9(5)
C55 C57 H58 109.5
C55 C57 H59 109.5
H58 C57 H59 109.5
C55 C57 H60 109.5
H58 C57 H60 109.5
H59 C57 H60 109.5
C55 C58 H61 109.5
C55 C58 H62 109.5
H61 C58 H62 109.5
C55 C58 H63 109.5
H61 C58 H63 109.5
H62 C58 H63 109.5
C56 C59 H64 109.5
C56 C59 H65 109.5
H64 C59 H65 109.5
C56 C59 H66 109.5
H64 C59 H66 109.5
H65 C59 H66 109.5
C56 C60 H67 109.5
C56 C60 H68 109.5
H67 C60 H68 109.5
C56 C60 H69 109.5
H67 C60 H69 109.5
H68 C60 H69 109.5
N3 B4 C61 118.8(5)
N3 B4 C70 117.7(6)
C61 B4 C70 123.5(6)
C66 C61 C62 117.7(6)
C66 C61 B4 122.7(5)
C62 C61 B4 119.6(5)
C63 C62 C61 120.3(5)
C63 C62 C67 117.7(6)
C61 C62 C67 122.0(6)
C64 C63 C62 121.5(6)
C64 C63 H54 119.2
C62 C63 H54 119.2
C65 C64 C63 118.3(6)
C65 C64 C68 121.6(6)
C63 C64 C68 120.1(6)
C64 C65 C66 122.3(5)
C64 C65 H55 118.8
C66 C65 H55 118.8
C65 C66 C61 119.8(5)
C65 C66 C69 119.2(5)
C61 C66 C69 121.0(5)
C62 C67 H70 109.5
C62 C67 H71 109.5
H70 C67 H71 109.5
C62 C67 H72 109.5
H70 C67 H72 109.5
H71 C67 H72 109.5
C64 C68 H73 109.5
C64 C68 H74 109.5
H73 C68 H74 109.5
C64 C68 H75 109.5
H73 C68 H75 109.5
H74 C68 H75 109.5
C66 C69 H76 109.5
C66 C69 H77 109.5
H76 C69 H77 109.5
C66 C69 H78 109.5
H76 C69 H78 109.5
H77 C69 H78 109.5
C71 C70 C75 117.7(6)
C71 C70 B4 122.0(5)
C75 C70 B4 120.3(5)
C72 C71 C70 119.6(6)
C72 C71 C76 118.1(6)
C70 C71 C76 122.2(6)
C73 C72 C71 122.2(6)
C73 C72 H56 118.9
C71 C72 H56 118.9
C72 C73 C74 118.1(6)
C72 C73 C77 121.2(7)
C74 C73 C77 120.7(7)
C75 C74 C73 121.9(6)
C75 C74 H57 119.0
C73 C74 H57 119.0
C74 C75 C70 120.4(6)
C74 C75 C78 118.3(6)
C70 C75 C78 121.2(5)
C71 C76 H79 109.5
C71 C76 H80 109.5
H79 C76 H80 109.5
C71 C76 H81 109.5
H79 C76 H81 109.5
H80 C76 H81 109.5
C73 C77 H82 109.5
C73 C77 H83 109.5
H82 C77 H83 109.5
C73 C77 H84 109.5
H82 C77 H84 109.5
H83 C77 H84 109.5
C75 C78 H85 109.5
C75 C78 H86 109.5
H85 C78 H86 109.5
C75 C78 H87 109.5
H85 C78 H87 109.5
H86 C78 H87 109.5
C79 N5 B6 118.7(6)
C79 N5 C83 117.2(5)
B6 N5 C83 124.0(5)
C80 C79 N5 120.5(7)
C80 C79 H88 119.7
N5 C79 H88 119.7
C79 C80 C81 120.8(6)
C79 C80 C84 119.5(7)
C81 C80 C84 119.7(6)
C82 C81 C80 119.5(6)
C82 C81 H89 120.3
C80 C81 H89 120.3
C81 C82 C83 119.6(7)
C81 C82 H90 120.2
C83 C82 H90 120.2
C85 C83 N5 115.3(6)
C85 C83 C82 129.6(7)
N5 C83 C82 115.0(5)
F9 C84 F7 105.0(6)
F9 C84 F8 106.4(6)
F7 C84 F8 106.6(6)
F9 C84 C80 113.0(6)
F7 C84 C80 113.3(6)
F8 C84 C80 112.0(6)
C83 C85 N6 131.0(6)
C83 C85 H91 114.5
N6 C85 H91 114.5
C85 N6 B5 119.9(6)
C85 N6 C86 121.6(5)
B5 N6 C86 118.5(6)
C87 C86 C91 121.5(6)
C87 C86 N6 119.3(6)
C91 C86 N6 119.1(6)
C86 C87 C88 118.3(6)
C86 C87 C92 120.5(6)
C88 C87 C92 121.3(6)
C89 C88 C87 121.6(7)
C89 C88 H92 119.2
C87 C88 H92 119.2
C88 C89 C90 119.4(7)
C88 C89 H93 120.3
C90 C89 H93 120.3
C89 C90 C91 121.4(7)
C89 C90 H94 119.3
C91 C90 H94 119.3
C90 C91 C86 117.7(6)
C90 C91 C93 121.3(6)
C86 C91 C93 121.0(7)
C87 C92 H99 109.5
C87 C92 H100 109.5
H99 C92 H100 109.5
C87 C92 H101 109.5
H99 C92 H101 109.5
H100 C92 H101 109.5
C91 C93 H102 109.5
C91 C93 H103 109.5
H102 C93 H103 109.5
C91 C93 H104 109.5
H102 C93 H104 109.5
H103 C93 H104 109.5
O5 B5 O6 115.0(6)
O5 B5 N6 123.2(7)
O6 B5 N6 121.8(7)
B5 O5 C94 106.9(6)
O5 C94 C96 110.7(7)
O5 C94 C95 101.4(6)
C96 C94 C95 118.1(8)
O5 C94 C97 107.0(7)
C96 C94 C97 108.8(8)
C95 C94 C97 110.1(8)
C99 C95 O6 110.2(8)
C99 C95 C94 120.5(8)
O6 C95 C94 104.1(6)
C99 C95 C98 110.9(8)
O6 C95 C98 105.0(6)
C94 C95 C98 104.9(8)
B5 O6 C95 103.7(6)
C94 C96 H105 109.5
C94 C96 H106 109.5
H105 C96 H106 109.5
C94 C96 H107 109.5
H105 C96 H107 109.5
H106 C96 H107 109.5
C94 C97 H108 109.5
C94 C97 H109 109.5
H108 C97 H109 109.5
C94 C97 H110 109.5
H108 C97 H110 109.5
H109 C97 H110 109.5
C95 C98 H111 109.5
C95 C98 H112 109.5
H111 C98 H112 109.5
C95 C98 H113 109.5
H111 C98 H113 109.5
H112 C98 H113 109.5
C95 C99 H114 109.5
C95 C99 H115 109.5
H114 C99 H115 109.5
C95 C99 H116 109.5
H114 C99 H116 109.5
H115 C99 H116 109.5
C118 B6 N5 117.4(14)
C118 B6 C109 121.8(14)
N5 B6 C109 120.2(8)
N5 B6 C100 115.6(10)
C109 B6 C100 124.2(10)
C105 C100 C101 116.2(18)
C105 C100 B6 121.6(19)
C101 C100 B6 122.2(14)
C102 C101 C100 120.8(16)
C102 C101 C106 119.6(17)
C100 C101 C106 119.6(16)
C101 C102 C103 122.6(16)
C101 C102 H95 118.7
C103 C102 H95 118.7
C102 C103 C104 117.7(14)
C102 C103 C107 123.1(15)
C104 C103 C107 119.2(16)
C105 C104 C103 121.0(17)
C105 C104 H96 119.5
C103 C104 H96 119.5
C104 C105 C100 121(2)
C104 C105 C108 117.1(18)
C100 C105 C108 121(2)
C101 C106 H132 109.5
C101 C106 H133 109.5
H132 C106 H133 109.5
C101 C106 H134 109.5
H132 C106 H134 109.5
H133 C106 H134 109.5
C103 C107 H135 109.5
C103 C107 H136 109.5
H135 C107 H136 109.5
C103 C107 H137 109.5
H135 C107 H137 109.5
H136 C107 H137 109.5
C105 C108 H138 109.5
C105 C108 H139 109.5
H138 C108 H139 109.5
C105 C108 H140 109.5
H138 C108 H140 109.5
H139 C108 H140 109.5
C110 C109 C114 118.0(6)
C110 C109 B6 119.7(6)
C114 C109 B6 122.0(7)
C111 C110 C109 119.5(6)
C111 C110 C115 118.3(7)
C109 C110 C115 122.2(6)
C112 C111 C110 123.0(7)
C112 C111 H97 118.5
C110 C111 H97 118.5
C111 C112 C113 117.3(7)
C111 C112 C116 122.6(7)
C113 C112 C116 120.0(6)
C114 C113 C112 122.1(6)
C114 C113 H98 118.9
C112 C113 H98 118.9
C113 C114 C109 120.1(7)
C113 C114 C117 118.7(6)
C109 C114 C117 121.0(6)
C110 C115 H117 109.5
C110 C115 H118 109.5
H117 C115 H118 109.5
C110 C115 H119 109.5
H117 C115 H119 109.5
H118 C115 H119 109.5
C112 C116 H120 109.5
C112 C116 H121 109.5
H120 C116 H121 109.5
C112 C116 H122 109.5
H120 C116 H122 109.5
H121 C116 H122 109.5
C114 C117 H123 109.5
C114 C117 H124 109.5
H123 C117 H124 109.5
C114 C117 H125 109.5
H123 C117 H125 109.5
H124 C117 H125 109.5
B6 C118 C119 123.5(18)
B6 C118 C123 120(2)
C119 C118 C123 116(2)
C120 C119 C118 123(2)
C120 C119 C124 116.5(18)
C118 C119 C124 120.5(18)
C119 C120 C121 119(2)
C119 C120 H141 120.4
C121 C120 H141 120.4
C122 C121 C120 118(2)
C122 C121 C125 122(2)
C120 C121 C125 119(2)
C121 C122 C123 125(2)
C121 C122 H142 117.7
C123 C122 H142 117.7
C122 C123 C118 118(2)
C122 C123 C126 120(2)
C118 C123 C126 120(2)
C119 C124 H143 109.5
C119 C124 H144 109.5
H143 C124 H144 109.5
C119 C124 H145 109.5
H143 C124 H145 109.5
H144 C124 H145 109.5
C121 C125 H146 109.5
C121 C125 H147 109.5
H146 C125 H147 109.5
C121 C125 H148 109.5
H146 C125 H148 109.5
H147 C125 H148 109.5
C123 C126 H149 109.5
C123 C126 H150 109.5
H149 C126 H150 109.5
C123 C126 H151 109.5
H149 C126 H151 109.5
H150 C126 H151 109.5
C132 C127 C128 129(4)
C132 C127 N4 108(3)
C128 C127 N4 123(3)
C129 C128 C127 116(3)
C129 C128 C133 121(3)
C127 C128 C133 123(4)
C128 C129 C130 122(3)
C128 C129 H152 118.9
C130 C129 H152 118.9
C129 C130 C131 120(3)
C129 C130 H153 120.2
C131 C130 H153 120.2
C130 C131 C132 118(3)
C130 C131 H154 121.0
C132 C131 H154 121.0
C131 C132 C127 116(3)
C131 C132 C134 117(3)
C127 C132 C134 127(4)
C128 C133 H155 109.5
C128 C133 H156 109.5
H155 C133 H156 109.5
C128 C133 H157 109.5
H155 C133 H157 109.5
H156 C133 H157 109.5
C132 C134 H158 109.5
C132 C134 H159 109.5
H158 C134 H159 109.5
C132 C134 H160 109.5
H158 C134 H160 109.5
H159 C134 H160 109.5

loop_
_geom_bond_atom_site_label_1
_geom_bond_atom_site_label_2
_geom_bond_distance
N1 C1 1.414(7)
N1 B2 1.435(8)
N1 C5 1.457(7)
C1 C2 1.358(8)
C1 H37 0.9500
C2 C3 1.438(9)
C2 C6 1.477(8)
C3 C4 1.364(9)
C3 H38 0.9500
C4 C5 1.461(8)
C4 H39 0.9500
C5 C7 1.350(8)
C6 F3 1.327(8)
C6 F1 1.326(8)
C6 F2 1.369(9)
C7 N2 1.410(7)
C7 H40 0.9500
N2 B1 1.417(8)
N2 C8 1.447(8)
C8 C9 1.393(9)
C8 C14 1.397(8)
C9 C11 1.403(9)
C9 C10 1.502(9)
C10 H1 0.9800
C10 H2 0.9800
C10 H3 0.9800
C11 C12 1.396(11)
C11 H41 0.9500
C12 C13 1.377(11)
C12 H42 0.9500
C13 C14 1.404(10)
C13 H43 0.9500
C14 C15 1.507(10)
B1 O1 1.378(8)
B1 O2 1.382(8)
O1 C16 1.474(7)
C15 H4 0.9800
C15 H5 0.9800
C15 H6 0.9800
C16 C19 1.523(9)
C16 C18 1.533(9)
C16 C17 1.576(9)
C17 O2 1.466(7)
C17 C21 1.507(9)
C17 C20 1.525(9)
C18 H7 0.9800
C18 H8 0.9800
C18 H9 0.9800
C19 H10 0.9800
C19 H11 0.9800
C19 H12 0.9800
C20 H13 0.9800
C20 H14 0.9800
C20 H15 0.9800
C21 H16 0.9800
C21 H17 0.9800
C21 H18 0.9800
B2 C31 1.580(9)
B2 C22 1.585(9)
C22 C23 1.408(8)
C22 C27 1.418(8)
C23 C24 1.396(8)
C23 C28 1.536(8)
C24 C25 1.389(9)
C24 H44 0.9500
C25 C26 1.390(9)
C25 C29 1.512(9)
C26 C27 1.401(9)
C26 H45 0.9500
C27 C30 1.498(9)
C28 H19 0.9800
C28 H20 0.9800
C28 H21 0.9800
C29 H22 0.9800
C29 H23 0.9800
C29 H24 0.9800
C30 H25 0.9800
C30 H26 0.9800
C30 H27 0.9800
C31 C36 1.422(8)
C31 C32 1.423(8)
C32 C33 1.394(9)
C32 C37 1.513(9)
C33 C34 1.373(10)
C33 H46 0.9500
C34 C35 1.402(10)
C34 C38 1.514(10)
C35 C36 1.384(9)
C35 H47 0.9500
C36 C39 1.510(9)
C37 H28 0.9800
C37 H29 0.9800
C37 H30 0.9800
C38 H31 0.9800
C38 H32 0.9800
C38 H33 0.9800
C39 H34 0.9800
C39 H35 0.9800
C39 H36 0.9800
N3 C40 1.401(8)
N3 B4 1.443(9)
N3 C44 1.465(8)
C40 C41 1.346(9)
C40 H48 0.9500
C41 C42 1.443(10)
C41 C45 1.475(9)
C42 C43 1.347(10)
C42 H49 0.9500
C43 C44 1.468(9)
C43 H50 0.9500
C44 C46 1.344(8)
C45 F10 1.316(11)
C45 F6 1.327(10)
C45 F5 1.349(11)
C45 F12 1.359(11)
C45 F4 1.401(10)
C45 F11 1.412(12)
C46 N4 1.386(7)
C46 H161 0.9500
N4 B3 1.424(8)
N4 C127 1.59(5)
N4 C47 1.429(17)
C47 C52 1.42(2)
C47 C48 1.42(2)
C48 C49 1.37(2)
C48 C53 1.53(2)
C49 C50 1.37(2)
C49 H51 0.9500
C50 C51 1.37(2)
C50 H52 0.9500
C51 C52 1.42(3)
C51 H53 0.9500
C52 C54 1.46(2)
C53 H126 0.9800
C53 H127 0.9800
C53 H128 0.9800
C54 H129 0.9800
C54 H130 0.9800
C54 H131 0.9800
B3 O4 1.374(8)
B3 O3 1.376(8)
O3 C55 1.467(7)
C55 C58 1.508(10)
C55 C57 1.521(11)
C55 C56 1.568(9)
C56 O4 1.474(7)
C56 C60 1.514(9)
C56 C59 1.517(8)
C57 H58 0.9800
C57 H59 0.9800
C57 H60 0.9800
C58 H61 0.9800
C58 H62 0.9800
C58 H63 0.9800
C59 H64 0.9800
C59 H65 0.9800
C59 H66 0.9800
C60 H67 0.9800
C60 H68 0.9800
C60 H69 0.9800
B4 C61 1.583(10)
B4 C70 1.583(9)
C61 C66 1.421(8)
C61 C62 1.425(9)
C62 C63 1.404(9)
C62 C67 1.528(8)
C63 C64 1.391(9)
C63 H54 0.9500
C64 C65 1.384(8)
C64 C68 1.522(8)
C65 C66 1.403(8)
C65 H55 0.9500
C66 C69 1.508(8)
C67 H70 0.9800
C67 H71 0.9800
C67 H72 0.9800
C68 H73 0.9800
C68 H74 0.9800
C68 H75 0.9800
C69 H76 0.9800
C69 H77 0.9800
C69 H78 0.9800
C70 C71 1.416(9)
C70 C75 1.426(8)
C71 C72 1.413(9)
C71 C76 1.500(9)
C72 C73 1.377(10)
C72 H56 0.9500
C73 C74 1.395(10)
C73 C77 1.516(9)
C74 C75 1.387(9)
C74 H57 0.9500
C75 C78 1.516(9)
C76 H79 0.9800
C76 H80 0.9800
C76 H81 0.9800
C77 H82 0.9800
C77 H83 0.9800
C77 H84 0.9800
C78 H85 0.9800
C78 H86 0.9800
C78 H87 0.9800
N5 C79 1.409(8)
N5 B6 1.448(10)
N5 C83 1.450(9)
C79 C80 1.341(9)
C79 H88 0.9500
C80 C81 1.445(11)
C80 C84 1.490(9)
C81 C82 1.356(9)
C81 H89 0.9500
C82 C83 1.463(9)
C82 H90 0.9500
C83 C85 1.357(9)
C84 F9 1.340(8)
C84 F7 1.346(10)
C84 F8 1.348(8)
C85 N6 1.395(8)
C85 H91 0.9500
N6 B5 1.427(9)
N6 C86 1.444(8)
C86 C87 1.393(9)
C86 C91 1.401(9)
C87 C88 1.398(10)
C87 C92 1.503(9)
C88 C89 1.366(11)
C88 H92 0.9500
C89 C90 1.388(11)
C89 H93 0.9500
C90 C91 1.398(10)
C90 H94 0.9500
C91 C93 1.505(11)
C92 H99 0.9800
C92 H100 0.9800
C92 H101 0.9800
C93 H102 0.9800
C93 H103 0.9800
C93 H104 0.9800
B5 O5 1.362(10)
B5 O6 1.389(9)
O5 C94 1.464(9)
C94 C96 1.465(12)
C94 C95 1.549(12)
C94 C97 1.565(12)
C95 C99 1.457(12)
C95 O6 1.483(9)
C95 C98 1.605(13)
C96 H105 0.9800
C96 H106 0.9800
C96 H107 0.9800
C97 H108 0.9800
C97 H109 0.9800
C97 H110 0.9800
C98 H111 0.9800
C98 H112 0.9800
C98 H113 0.9800
C99 H114 0.9800
C99 H115 0.9800
C99 H116 0.9800
B6 C118 1.36(3)
B6 C109 1.582(10)
B6 C100 1.75(2)
C100 C105 1.43(2)
C100 C101 1.44(3)
C101 C102 1.36(2)
C101 C106 1.51(2)
C102 C103 1.40(2)
C102 H95 0.9500
C103 C104 1.41(2)
C103 C107 1.52(2)
C104 C105 1.37(3)
C104 H96 0.9500
C105 C108 1.54(3)
C106 H132 0.9800
C106 H133 0.9800
C106 H134 0.9800
C107 H135 0.9800
C107 H136 0.9800
C107 H137 0.9800
C108 H138 0.9800
C108 H139 0.9800
C108 H140 0.9800
C109 C110 1.419(11)
C109 C114 1.421(9)
C110 C111 1.396(10)
C110 C115 1.517(10)
C111 C112 1.385(10)
C111 H97 0.9500
C112 C113 1.395(11)
C112 C116 1.500(10)
C113 C114 1.395(9)
C113 H98 0.9500
C114 C117 1.495(10)
C115 H117 0.9800
C115 H118 0.9800
C115 H119 0.9800
C116 H120 0.9800
C116 H121 0.9800
C116 H122 0.9800
C117 H123 0.9800
C117 H124 0.9800
C117 H125 0.9800
C118 C119 1.43(3)
C118 C123 1.46(3)
C119 C120 1.34(3)
C119 C124 1.52(3)
C120 C121 1.46(3)
C120 H141 0.9500
C121 C122 1.34(3)
C121 C125 1.53(3)
C122 C123 1.38(4)
C122 H142 0.9500
C123 C126 1.50(4)
C124 H143 0.9800
C124 H144 0.9800
C124 H145 0.9800
C125 H146 0.9800
C125 H147 0.9800
C125 H148 0.9800
C126 H149 0.9800
C126 H150 0.9800
C126 H151 0.9800
C127 C132 1.35(5)
C127 C128 1.31(5)
C128 C129 1.40(5)
C128 C133 1.52(4)
C129 C130 1.40(3)
C129 H152 0.9500
C130 C131 1.39(3)
C130 H153 0.9500
C131 C132 1.46(5)
C131 H154 0.9500
C132 C134 1.47(3)
C133 H155 0.9800
C133 H156 0.9800
C133 H157 0.9800
C134 H158 0.9800
C134 H159 0.9800
C134 H160 0.9800

loop_
_geom_torsion_atom_site_label_1
_geom_torsion_atom_site_label_2
_geom_torsion_atom_site_label_3
_geom_torsion_atom_site_label_4
_geom_torsion
B2 N1 C1 C2 153.2(6)
C5 N1 C1 C2 -24.1(8)
N1 C1 C2 C3 -1.5(9)
N1 C1 C2 C6 -177.9(6)
C1 C2 C3 C4 12.9(11)
C6 C2 C3 C4 -170.7(7)
C2 C3 C4 C5 2.6(10)
C1 N1 C5 C7 -137.7(5)
B2 N1 C5 C7 45.0(8)
C1 N1 C5 C4 38.1(7)
B2 N1 C5 C4 -139.1(6)
C3 C4 C5 C7 147.4(7)
C3 C4 C5 N1 -27.7(9)
C1 C2 C6 F3 122.8(7)
C3 C2 C6 F3 -53.7(9)
C1 C2 C6 F1 -0.6(9)
C3 C2 C6 F1 -177.0(6)
C1 C2 C6 F2 -118.6(7)
C3 C2 C6 F2 64.9(8)
N1 C5 C7 N2 -172.3(5)
C4 C5 C7 N2 12.6(10)
C5 C7 N2 B1 -173.8(6)
C5 C7 N2 C8 13.1(9)
C7 N2 C8 C9 -93.1(7)
B1 N2 C8 C9 94.0(7)
C7 N2 C8 C14 88.9(7)
B1 N2 C8 C14 -84.0(7)
C14 C8 C9 C11 -3.1(9)
N2 C8 C9 C11 179.0(5)
C14 C8 C9 C10 175.9(6)
N2 C8 C9 C10 -2.1(9)
C8 C9 C11 C12 0.3(9)
C10 C9 C11 C12 -178.6(6)
C9 C11 C12 C13 1.0(10)
C11 C12 C13 C14 0.4(10)
C9 C8 C14 C13 4.4(9)
N2 C8 C14 C13 -177.7(5)
C9 C8 C14 C15 -175.0(6)
N2 C8 C14 C15 2.9(9)
C12 C13 C14 C8 -3.1(10)
C12 C13 C14 C15 176.3(7)
C7 N2 B1 O1 -173.5(5)
C8 N2 B1 O1 -0.3(9)
C7 N2 B1 O2 7.4(9)
C8 N2 B1 O2 -179.4(5)
O2 B1 O1 C16 -13.6(7)
N2 B1 O1 C16 167.2(6)
B1 O1 C16 C19 -91.1(6)
B1 O1 C16 C18 150.7(5)
B1 O1 C16 C17 27.5(6)
O1 C16 C17 O2 -31.3(5)
C19 C16 C17 O2 82.6(6)
C18 C16 C17 O2 -148.1(5)
O1 C16 C17 C21 -148.2(5)
C19 C16 C17 C21 -34.3(7)
C18 C16 C17 C21 95.0(7)
O1 C16 C17 C20 83.1(6)
C19 C16 C17 C20 -163.0(5)
C18 C16 C17 C20 -33.7(7)
O1 B1 O2 C17 -8.1(7)
N2 B1 O2 C17 171.1(6)
C21 C17 O2 B1 145.1(5)
C20 C17 O2 B1 -94.6(6)
C16 C17 O2 B1 24.3(6)
C1 N1 B2 C31 19.7(8)
C5 N1 B2 C31 -163.2(5)
C1 N1 B2 C22 -156.2(5)
C5 N1 B2 C22 20.9(8)
N1 B2 C22 C23 59.7(8)
C31 B2 C22 C23 -116.1(6)
N1 B2 C22 C27 -125.2(6)
C31 B2 C22 C27 59.1(8)
C27 C22 C23 C24 -1.2(9)
B2 C22 C23 C24 174.1(6)
C27 C22 C23 C28 176.0(6)
B2 C22 C23 C28 -8.7(9)
C22 C23 C24 C25 0.9(10)
C28 C23 C24 C25 -176.5(6)
C23 C24 C25 C26 0.7(10)
C23 C24 C25 C29 176.9(7)
C24 C25 C26 C27 -1.9(10)
C29 C25 C26 C27 -178.2(7)
C25 C26 C27 C22 1.6(10)
C25 C26 C27 C30 180.0(6)
C23 C22 C27 C26 0.0(9)
B2 C22 C27 C26 -175.3(6)
C23 C22 C27 C30 -178.3(6)
B2 C22 C27 C30 6.4(9)
N1 B2 C31 C36 -112.9(6)
C22 B2 C31 C36 62.9(7)
N1 B2 C31 C32 69.1(7)
C22 B2 C31 C32 -115.1(6)
C36 C31 C32 C33 -1.3(8)
B2 C31 C32 C33 176.9(5)
C36 C31 C32 C37 -179.5(5)
B2 C31 C32 C37 -1.3(8)
C31 C32 C33 C34 -0.9(9)
C37 C32 C33 C34 177.4(6)
C32 C33 C34 C35 1.9(10)
C32 C33 C34 C38 -176.1(6)
C33 C34 C35 C36 -0.6(10)
C38 C34 C35 C36 177.4(6)
C34 C35 C36 C31 -1.5(9)
C34 C35 C36 C39 175.6(6)
C32 C31 C36 C35 2.4(8)
B2 C31 C36 C35 -175.7(5)
C32 C31 C36 C39 -174.6(5)
B2 C31 C36 C39 7.2(8)
B4 N3 C40 C41 153.2(6)
C44 N3 C40 C41 -22.8(9)
N3 C40 C41 C42 -2.1(10)
N3 C40 C41 C45 -177.7(6)
C40 C41 C42 C43 13.5(11)
C45 C41 C42 C43 -170.9(7)
C41 C42 C43 C44 1.4(12)
C40 N3 C44 C46 -138.7(6)
B4 N3 C44 C46 45.4(9)
C40 N3 C44 C43 36.0(8)
B4 N3 C44 C43 -139.9(7)
C42 C43 C44 C46 148.3(8)
C42 C43 C44 N3 -25.5(11)
C40 C41 C45 F10 128.2(14)
C42 C41 C45 F10 -47.5(15)
C40 C41 C45 F6 -141.4(11)
C42 C41 C45 F6 43.0(12)
C40 C41 C45 F5 -16.3(14)
C42 C41 C45 F5 168.1(12)
C40 C41 C45 F12 0.7(14)
C42 C41 C45 F12 -174.9(12)
C40 C41 C45 F4 103.8(10)
C42 C41 C45 F4 -71.8(10)
C40 C41 C45 F11 -113.0(13)
C42 C41 C45 F11 71.4(13)
N3 C44 C46 N4 -174.4(6)
C43 C44 C46 N4 11.9(13)
C44 C46 N4 B3 -176.8(7)
C44 C46 N4 C127 16.6(19)
C44 C46 N4 C47 1.1(14)
C46 N4 C47 C52 89(2)
B3 N4 C47 C52 -93(2)
C127 N4 C47 C52 -19(10)
C46 N4 C47 C48 -95(2)
B3 N4 C47 C48 83(2)
C127 N4 C47 C48 157(13)
C52 C47 C48 C49 -1(3)
N4 C47 C48 C49 -177.3(19)
C52 C47 C48 C53 178(2)
N4 C47 C48 C53 2(3)
C47 C48 C49 C50 0(3)
C53 C48 C49 C50 -179.5(19)
C48 C49 C50 C51 3(3)
C49 C50 C51 C52 -3(3)
C48 C47 C52 C54 -176(2)
N4 C47 C52 C54 0(3)
C48 C47 C52 C51 1(3)
N4 C47 C52 C51 177.0(18)
C50 C51 C52 C47 1(3)
C50 C51 C52 C54 178(2)
C46 N4 B3 O4 1.7(10)
C127 N4 B3 O4 169.5(16)
C47 N4 B3 O4 -176.2(10)
C46 N4 B3 O3 -177.0(6)
C127 N4 B3 O3 -9.2(17)
C47 N4 B3 O3 5.1(13)
O4 B3 O3 C55 10.4(8)
N4 B3 O3 C55 -170.8(6)
B3 O3 C55 C58 -146.8(6)
B3 O3 C55 C57 91.5(7)
B3 O3 C55 C56 -25.6(7)
O3 C55 C56 O4 31.3(6)
C58 C55 C56 O4 149.0(6)
C57 C55 C56 O4 -81.5(6)
O3 C55 C56 C60 -82.7(6)
C58 C55 C56 C60 35.0(8)
C57 C55 C56 C60 164.5(5)
O3 C55 C56 C59 149.4(5)
C58 C55 C56 C59 -92.8(7)
C57 C55 C56 C59 36.7(8)
O3 B3 O4 C56 11.2(7)
N4 B3 O4 C56 -167.6(6)
C60 C56 O4 B3 92.0(6)
C59 C56 O4 B3 -148.5(5)
C55 C56 O4 B3 -26.1(6)
C40 N3 B4 C61 -152.7(6)
C44 N3 B4 C61 23.0(8)
C40 N3 B4 C70 24.8(8)
C44 N3 B4 C70 -159.5(5)
N3 B4 C61 C66 -121.3(6)
C70 B4 C61 C66 61.4(8)
N3 B4 C61 C62 60.4(8)
C70 B4 C61 C62 -116.9(7)
C66 C61 C62 C63 -0.2(9)
B4 C61 C62 C63 178.2(6)
C66 C61 C62 C67 178.9(6)
B4 C61 C62 C67 -2.7(9)
C61 C62 C63 C64 1.4(10)
C67 C62 C63 C64 -177.7(6)
C62 C63 C64 C65 -1.3(10)
C62 C63 C64 C68 -179.7(7)
C63 C64 C65 C66 -0.1(10)
C68 C64 C65 C66 178.4(7)
C64 C65 C66 C61 1.2(10)
C64 C65 C66 C69 179.6(6)
C62 C61 C66 C65 -1.1(9)
B4 C61 C66 C65 -179.4(6)
C62 C61 C66 C69 -179.5(6)
B4 C61 C66 C69 2.2(9)
N3 B4 C70 C71 -119.7(6)
C61 B4 C70 C71 57.6(8)
N3 B4 C70 C75 61.6(7)
C61 B4 C70 C75 -121.1(6)
C75 C70 C71 C72 1.1(8)
B4 C70 C71 C72 -177.6(5)
C75 C70 C71 C76 -175.8(6)
B4 C70 C71 C76 5.4(9)
C70 C71 C72 C73 -1.6(9)
C76 C71 C72 C73 175.4(6)
C71 C72 C73 C74 -0.4(9)
C71 C72 C73 C77 179.1(6)
C72 C73 C74 C75 3.1(9)
C77 C73 C74 C75 -176.5(6)
C73 C74 C75 C70 -3.6(9)
C73 C74 C75 C78 174.7(6)
C71 C70 C75 C74 1.4(8)
B4 C70 C75 C74 -179.8(6)
C71 C70 C75 C78 -176.8(6)
B4 C70 C75 C78 1.9(9)
B6 N5 C79 C80 155.8(6)
C83 N5 C79 C80 -20.8(8)
N5 C79 C80 C81 -0.4(10)
N5 C79 C80 C84 -178.0(6)
C79 C80 C81 C82 9.4(10)
C84 C80 C81 C82 -173.0(6)
C80 C81 C82 C83 3.6(10)
C79 N5 C83 C85 -144.1(6)
B6 N5 C83 C85 39.5(8)
C79 N5 C83 C82 32.3(7)
B6 N5 C83 C82 -144.2(6)
C81 C82 C83 C85 151.8(7)
C81 C82 C83 N5 -23.9(9)
C79 C80 C84 F9 -106.2(8)
C81 C80 C84 F9 76.2(8)
C79 C80 C84 F7 13.0(9)
C81 C80 C84 F7 -164.6(6)
C79 C80 C84 F8 133.7(7)
C81 C80 C84 F8 -43.9(9)
N5 C83 C85 N6 -172.5(6)
C82 C83 C85 N6 11.8(12)
C83 C85 N6 B5 -171.3(7)
C83 C85 N6 C86 9.2(10)
C85 N6 C86 C87 -93.9(7)
B5 N6 C86 C87 86.6(8)
C85 N6 C86 C91 89.6(8)
B5 N6 C86 C91 -89.9(8)
C91 C86 C87 C88 -2.8(10)
N6 C86 C87 C88 -179.2(6)
C91 C86 C87 C92 177.1(6)
N6 C86 C87 C92 0.7(9)
C86 C87 C88 C89 0.0(10)
C92 C87 C88 C89 -179.9(7)
C87 C88 C89 C90 1.4(12)
C88 C89 C90 C91 0.0(12)
C89 C90 C91 C86 -2.6(12)
C89 C90 C91 C93 177.4(8)
C87 C86 C91 C90 4.0(10)
N6 C86 C91 C90 -179.6(6)
C87 C86 C91 C93 -176.0(7)
N6 C86 C91 C93 0.4(10)
C85 N6 B5 O5 -173.5(6)
C86 N6 B5 O5 6.0(10)
C85 N6 B5 O6 5.3(10)
C86 N6 B5 O6 -175.2(6)
O6 B5 O5 C94 -11.0(8)
N6 B5 O5 C94 167.9(7)
B5 O5 C94 C96 150.9(7)
B5 O5 C94 C95 24.6(8)
B5 O5 C94 C97 -90.7(8)
O5 C94 C95 C99 -153.6(8)
C96 C94 C95 C99 85.2(11)
C97 C94 C95 C99 -40.5(11)
O5 C94 C95 O6 -29.5(8)
C96 C94 C95 O6 -150.6(8)
C97 C94 C95 O6 83.6(8)
O5 C94 C95 C98 80.6(7)
C96 C94 C95 C98 -40.6(9)
C97 C94 C95 C98 -166.3(7)
O5 B5 O6 C95 -8.8(8)
N6 B5 O6 C95 172.3(7)
C99 C95 O6 B5 154.1(8)
C94 C95 O6 B5 23.6(8)
C98 C95 O6 B5 -86.4(8)
C79 N5 B6 C118 19.1(14)
C83 N5 B6 C118 -164.5(12)
C79 N5 B6 C109 -152.0(5)
C83 N5 B6 C109 24.3(9)
C79 N5 B6 C100 29.1(11)
C83 N5 B6 C100 -154.5(10)
C118 B6 C100 C105 165(14)
N5 B6 C100 C105 61(3)
C109 B6 C100 C105 -117(2)
C118 B6 C100 C101 -15(11)
N5 B6 C100 C101 -118.7(18)
C109 B6 C100 C101 63(2)
C105 C100 C101 C102 -1(3)
B6 C100 C101 C102 179.1(16)
C105 C100 C101 C106 -178(2)
B6 C100 C101 C106 2(3)
C100 C101 C102 C103 -3(3)
C106 C101 C102 C103 174.1(14)
C101 C102 C103 C104 2(2)
C101 C102 C103 C107 -175.9(15)
C102 C103 C104 C105 2(3)
C107 C103 C104 C105 -179(2)
C103 C104 C105 C100 -6(4)
C103 C104 C105 C108 -177(2)
C101 C100 C105 C104 5(4)
B6 C100 C105 C104 -175(2)
C101 C100 C105 C108 176(2)
B6 C100 C105 C108 -4(4)
C118 B6 C109 C110 -112.8(14)
N5 B6 C109 C110 58.0(9)
C100 B6 C109 C110 -123.3(12)
C118 B6 C109 C114 60.4(15)
N5 B6 C109 C114 -128.8(7)
C100 B6 C109 C114 49.9(13)
C114 C109 C110 C111 1.8(11)
B6 C109 C110 C111 175.2(8)
C114 C109 C110 C115 -179.8(8)
B6 C109 C110 C115 -6.4(12)
C109 C110 C111 C112 0.7(13)
C115 C110 C111 C112 -177.8(8)
C110 C111 C112 C113 -1.7(13)
C110 C111 C112 C116 -179.6(8)
C111 C112 C113 C114 0.2(12)
C116 C112 C113 C114 178.2(8)
C112 C113 C114 C109 2.2(11)
C112 C113 C114 C117 176.9(7)
C110 C109 C114 C113 -3.1(11)
B6 C109 C114 C113 -176.4(7)
C110 C109 C114 C117 -177.8(7)
B6 C109 C114 C117 9.0(11)
N5 B6 C118 C119 -114(2)
C109 B6 C118 C119 57(3)
C100 B6 C118 C119 165(15)
N5 B6 C118 C123 69(3)
C109 B6 C118 C123 -120(2)
C100 B6 C118 C123 -12(11)
B6 C118 C119 C120 -170(2)
C123 C118 C119 C120 7(4)
B6 C118 C119 C124 11(4)
C123 C118 C119 C124 -172(2)
C118 C119 C120 C121 -8(3)
C124 C119 C120 C121 170.3(18)
C119 C120 C121 C122 9(3)
C119 C120 C121 C125 176.7(18)
C120 C121 C122 C123 -9(4)
C125 C121 C122 C123 -176(3)
C121 C122 C123 C118 8(4)
C121 C122 C123 C126 174(2)
B6 C118 C123 C122 171(2)
C119 C118 C123 C122 -6(4)
B6 C118 C123 C126 5(4)
C119 C118 C123 C126 -172(3)
C46 N4 C127 C132 -95(4)
B3 N4 C127 C132 98(3)
C47 N4 C127 C132 -14(9)
C46 N4 C127 C128 82(5)
B3 N4 C127 C128 -85(5)
C47 N4 C127 C128 163(15)
C132 C127 C128 C129 2(8)
N4 C127 C128 C129 -175(3)
C132 C127 C128 C133 -179(5)
N4 C127 C128 C133 5(7)
C127 C128 C129 C130 -3(7)
C133 C128 C129 C130 178(4)
C128 C129 C130 C131 -1(6)
C129 C130 C131 C132 4(5)
C130 C131 C132 C127 -5(6)
C130 C131 C132 C134 178(4)
C128 C127 C132 C131 2(8)
N4 C127 C132 C131 179(3)
C128 C127 C132 C134 178(5)
N4 C127 C132 C134 -5(6)
